data_4331534
loop_
_publ_author_name
'Kim, Duckhyun'
'Paek, Jong Hyub'
'Jun, Moo-Jin'
'Lee, Jin Yong'
'Kang, Sang Ook'
'Ko, Jaejung'

_publ_section_title
;
 Self-Assembly of Rectangles and Prisms via a Molecular "Clip"
;
_journal_coden_ASTM INOCAJ
_journal_issue 22
_journal_name_full 'Inorganic Chemistry'
_journal_page_first 7886
_journal_page_last 7894
_journal_paper_doi 10.1021/ic0508369
_journal_volume 44
_journal_year 2005
_chemical_formula_sum 'C66 H103 N3 O6 P4 Pt2'
_chemical_formula_weight 1548.57
_space_group_IT_number 2
_symmetry_cell_setting triclinic
_symmetry_space_group_name_Hall '-P 1'
_symmetry_space_group_name_H-M 'P -1'
_atom_sites_solution_hydrogens geom
_atom_sites_solution_primary direct
_atom_sites_solution_secondary difmap
_audit_creation_method SHELXL-97
_cell_angle_alpha 85.828(3)
_cell_angle_beta 76.420(3)
_cell_angle_gamma 76.017(3)
_cell_formula_units_Z 6
_cell_length_a 14.922(2)
_cell_length_b 27.176(4)
_cell_length_c 28.000(4)
_cell_measurement_reflns_used 7838
_cell_measurement_temperature 173(2)
_cell_measurement_theta_max 26.673
_cell_measurement_theta_min 0.213
_cell_volume 10709(3)
_computing_cell_refinement 'SMART (Bruker, 1999)'
_computing_data_collection 'SMART (Bruker, 1999)'
_computing_data_reduction 'SAINT-Plus (Bruker, 1999)'
_computing_molecular_graphics 'Ortep-3 for Windows (Farrugia, 1997)'
_computing_publication_material 'SHELXL-97 (Sheldrick, 1997)'
_computing_structure_refinement 'SHELXL-97 (Sheldrick, 1997)'
_computing_structure_solution 'SHELXS-97 (Sheldrick, 1997)'
_diffrn_ambient_temperature 173(2)
_diffrn_measured_fraction_theta_full 0.981
_diffrn_measured_fraction_theta_max 0.981
_diffrn_radiation_monochromator graphite
_diffrn_radiation_source 'fine-focus sealed tube'
_diffrn_radiation_type MoK\a
_diffrn_radiation_wavelength 0.71073
_diffrn_reflns_av_R_equivalents 0.2430
_diffrn_reflns_av_sigmaI/netI 0.3569
_diffrn_reflns_limit_h_max 19
_diffrn_reflns_limit_h_min -19
_diffrn_reflns_limit_k_max 36
_diffrn_reflns_limit_k_min -36
_diffrn_reflns_limit_l_max 37
_diffrn_reflns_limit_l_min -37
_diffrn_reflns_number 134907
_diffrn_reflns_theta_full 28.49
_diffrn_reflns_theta_max 28.49
_diffrn_reflns_theta_min 0.75
_exptl_absorpt_coefficient_mu 4.052
_exptl_absorpt_correction_T_max 0.6174
_exptl_absorpt_correction_T_min 0.3788
_exptl_absorpt_correction_type multi-scan
_exptl_absorpt_process_details 'SADABS (Sheldrick, 1996)'
_exptl_crystal_colour cololress
_exptl_crystal_density_diffrn 1.441
_exptl_crystal_density_method 'not measured'
_exptl_crystal_description block
_exptl_crystal_F_000 4704
_exptl_crystal_size_max 0.309
_exptl_crystal_size_mid 0.184
_exptl_crystal_size_min 0.119
_refine_diff_density_max 4.286
_refine_diff_density_min -2.839
_refine_diff_density_rms 0.315
_refine_ls_extinction_coef 0.00084(3)
_refine_ls_extinction_expression Fc^*^=kFc[1+0.001xFc^2^\l^3^/sin(2\q)]^-1/4^
_refine_ls_extinction_method SHELXL
_refine_ls_goodness_of_fit_ref 0.904
_refine_ls_hydrogen_treatment mixed
_refine_ls_matrix_type full
_refine_ls_number_parameters 1087
_refine_ls_number_reflns 53205
_refine_ls_number_restraints 17
_refine_ls_restrained_S_all 0.904
_refine_ls_R_factor_all 0.2720
_refine_ls_R_factor_gt 0.0963
_refine_ls_shift/su_max 0.001
_refine_ls_shift/su_mean 0.000
_refine_ls_structure_factor_coef Fsqd
_refine_ls_weighting_details 'calc w=1/[\s^2^(Fo^2^)+(0.0885P)^2^+0.0000P] where P=(Fo^2^+2Fc^2^)/3'
_refine_ls_weighting_scheme calc
_refine_ls_wR_factor_gt 0.1987
_refine_ls_wR_factor_ref 0.2623
_reflns_number_gt 16374
_reflns_number_total 53205
_reflns_threshold_expression >2sigma(I)
_cod_duplicate_entry 4309860
_cod_data_source_file ic0508369sup2.cif
_cod_data_source_block kor262
_cod_depositor_comments
;
The following automatic conversions were performed:

'_symmetry_cell_setting' value 'Triclinic' changed to 'triclinic'
according to /home/saulius/struct/CIF-dictionaries/cif_core.dic
dictionary named 'cif_core.dic' version 2.4.2 from
2011-04-26.

'_exptl_absorpt_correction_type' value 'multi scan'
changed to 'multi-scan' according to
/home/saulius/struct/CIF-dictionaries/cif_core.dic dictionary named
'cif_core.dic' version 2.4.2 from 2011-04-26.

Automatic conversion script
Id: cif_fix_values 1891 2012-01-12 08:04:46Z andrius 
;
_cod_original_cell_volume 10708(3)
_cod_original_sg_symbol_H-M P-1
_cod_database_code 4331534

loop_
_symmetry_equiv_pos_as_xyz
'x, y, z'
'-x, -y, -z'

loop_
_atom_site_label
_atom_site_type_symbol
_atom_site_fract_x
_atom_site_fract_y
_atom_site_fract_z
_atom_site_U_iso_or_equiv
_atom_site_adp_type
_atom_site_occupancy
_atom_site_symmetry_multiplicity
_atom_site_calc_flag
_atom_site_refinement_flags
CT21 C 0.813(3) 0.4465(11) 0.5454(14) 0.34(3) Uiso 1 1 d D
HT2A H 0.8442 0.4728 0.5285 0.510 Uiso 1 1 calc R
HT2B H 0.8100 0.4470 0.5807 0.510 Uiso 1 1 calc R
HT2C H 0.7486 0.4529 0.5399 0.510 Uiso 1 1 calc R
CT22 C 0.9517(19) 0.3908(11) 0.4902(10) 0.214(19) Uiso 1 1 d D
HT22 H 0.9738 0.4204 0.4784 0.256 Uiso 1 1 calc R
CT23 C 0.8676(18) 0.3962(9) 0.5259(9) 0.22(2) Uiso 1 1 d D
CT24 C 0.8362(19) 0.3518(11) 0.5416(11) 0.179(16) Uiso 1 1 d D
HT24 H 0.7778 0.3548 0.5650 0.214 Uiso 1 1 calc R
CT25 C 0.887(2) 0.3026(10) 0.5246(12) 0.165(14) Uiso 1 1 d D
HT25 H 0.8642 0.2730 0.5359 0.198 Uiso 1 1 calc R
CT26 C 0.972(2) 0.3009(11) 0.4900(12) 0.184(16) Uiso 1 1 d D
HT26 H 1.0096 0.2687 0.4788 0.221 Uiso 1 1 calc R
CT27 C 1.005(2) 0.3442(13) 0.4710(12) 0.184(16) Uiso 1 1 d D
HT27 H 1.0615 0.3418 0.4461 0.220 Uiso 1 1 calc R
Pt11 Pt 0.23150(5) 0.56888(3) 0.05386(3) 0.03654(19) Uani 1 1 d .
Pt12 Pt 0.48997(5) 0.51406(3) 0.25186(3) 0.0363(2) Uani 1 1 d .
P11 P 0.1953(3) 0.64824(16) 0.08747(17) 0.0327(11) Uani 1 1 d .
P12 P 0.2651(3) 0.49032(19) 0.01964(18) 0.0427(12) Uani 1 1 d .
P13 P 0.4524(3) 0.58969(17) 0.29232(19) 0.0416(12) Uani 1 1 d .
P14 P 0.5204(3) 0.43974(18) 0.21086(18) 0.0420(12) Uani 1 1 d .
P21 P 0.8522(3) 0.15287(18) 0.72879(18) 0.0412(12) Uani 1 1 d .
P22 P 0.9184(3) 0.00095(17) 0.65015(18) 0.0367(11) Uani 1 1 d .
P23 P 0.5947(3) 0.19767(18) 0.55786(18) 0.0381(12) Uani 1 1 d .
P24 P 0.6512(3) 0.07556(19) 0.44282(19) 0.0472(13) Uani 1 1 d .
Pt21 Pt 0.88039(5) 0.07822(3) 0.68799(2) 0.03302(18) Uani 1 1 d .
Pt22 Pt 0.61890(5) 0.13760(3) 0.49973(3) 0.03410(19) Uani 1 1 d .
Pt31 Pt 0.61801(4) 0.14149(3) 0.00442(3) 0.03236(18) Uani 1 1 d .
Pt32 Pt 0.33570(5) 0.20431(3) -0.18544(3) 0.03378(19) Uani 1 1 d .
P31 P 0.5753(3) 0.21635(18) 0.04582(19) 0.0399(12) Uani 1 1 d .
P32 P 0.6559(4) 0.06927(19) -0.04090(19) 0.0463(13) Uani 1 1 d .
P33 P 0.3057(3) 0.28218(17) -0.14922(17) 0.0325(11) Uani 1 1 d .
P34 P 0.3595(3) 0.12875(17) -0.22360(18) 0.0382(12) Uani 1 1 d .
O11 O 0.3607(8) 0.5820(4) 0.0066(4) 0.045(3) Uiso 1 1 d .
O12 O 0.6188(8) 0.5302(4) 0.2081(4) 0.045(3) Uiso 1 1 d .
O13 O 0.2823(10) 0.6347(5) -0.0406(5) 0.073(4) Uiso 1 1 d .
O14 O 0.4347(10) 0.6168(5) -0.0574(5) 0.072(4) Uiso 1 1 d .
O15 O 0.5353(10) 0.5851(5) 0.1654(5) 0.068(4) Uiso 1 1 d .
O16 O 0.6887(9) 0.5654(5) 0.1430(5) 0.054(3) Uiso 1 1 d .
N11 N 0.1239(8) 0.5013(5) 0.2455(5) 0.030(3) Uiso 1 1 d .
N12 N 0.3568(11) 0.6123(6) -0.0311(6) 0.047(4) Uiso 1 1 d .
N13 N 0.6153(9) 0.5598(5) 0.1718(5) 0.034(3) Uiso 1 1 d .
C46 C 0.1194(11) 0.5513(6) 0.0990(6) 0.039(4) Uiso 1 1 d .
C47 C 0.1199(11) 0.5365(6) 0.1464(6) 0.034(4) Uiso 1 1 d .
H47 H 0.1747 0.5360 0.1583 0.041 Uiso 1 1 calc R
C43 C 0.0412(10) 0.5217(6) 0.1791(6) 0.029(4) Uiso 1 1 d .
C42 C -0.0382(12) 0.5230(6) 0.1614(6) 0.039(4) Uiso 1 1 d .
C44 C -0.0388(12) 0.5395(6) 0.1134(6) 0.043(5) Uiso 1 1 d .
H44 H -0.0938 0.5408 0.1014 0.052 Uiso 1 1 calc R
C45 C 0.0360(11) 0.5537(6) 0.0830(7) 0.041(4) Uiso 1 1 d .
H45 H 0.0320 0.5654 0.0506 0.049 Uiso 1 1 calc R
C18 C 0.0425(10) 0.5084(6) 0.2298(6) 0.028(4) Uiso 1 1 d .
C19 C -0.0437(12) 0.5040(6) 0.2632(7) 0.042(5) Uiso 1 1 d .
C40 C -0.1318(12) 0.5140(7) 0.2448(7) 0.049(5) Uiso 1 1 d .
H40A H -0.1736 0.4929 0.2642 0.059 Uiso 1 1 calc R
H40B H -0.1650 0.5500 0.2507 0.059 Uiso 1 1 calc R
C41 C -0.1189(14) 0.5043(8) 0.1943(7) 0.062(6) Uiso 1 1 d .
H41A H -0.1782 0.5206 0.1837 0.074 Uiso 1 1 calc R
H41B H -0.1076 0.4673 0.1901 0.074 Uiso 1 1 calc R
C17 C 0.1247(11) 0.4906(6) 0.2923(6) 0.032(4) Uiso 1 1 d .
C16 C 0.0435(11) 0.4858(6) 0.3276(6) 0.036(4) Uiso 1 1 d .
C15 C -0.0429(11) 0.4947(6) 0.3129(6) 0.037(4) Uiso 1 1 d .
C23 C 0.2140(11) 0.4823(6) 0.3097(6) 0.032(4) Uiso 1 1 d .
C22 C 0.2216(11) 0.4591(6) 0.3545(6) 0.037(4) Uiso 1 1 d .
C21 C 0.1412(13) 0.4402(8) 0.3843(8) 0.062(6) Uiso 1 1 d .
H21A H 0.1466 0.4371 0.4190 0.075 Uiso 1 1 calc R
H21B H 0.1445 0.4060 0.3731 0.075 Uiso 1 1 calc R
C20 C 0.0485(13) 0.4735(7) 0.3812(7) 0.053(5) Uiso 1 1 d .
H20A H 0.0389 0.5053 0.3988 0.064 Uiso 1 1 calc R
H20B H -0.0026 0.4565 0.3974 0.064 Uiso 1 1 calc R
C27 C 0.2899(10) 0.4992(6) 0.2798(6) 0.031(4) Uiso 1 1 d .
H27 H 0.2836 0.5151 0.2490 0.037 Uiso 1 1 calc R
C26 C 0.3755(10) 0.4931(6) 0.2946(6) 0.029(4) Uiso 1 1 d .
C25 C 0.3808(12) 0.4693(6) 0.3390(6) 0.042(5) Uiso 1 1 d .
H25 H 0.4386 0.4635 0.3496 0.051 Uiso 1 1 calc R
C24 C 0.3064(11) 0.4540(6) 0.3682(7) 0.039(4) Uiso 1 1 d .
H24 H 0.3126 0.4391 0.3994 0.046 Uiso 1 1 calc R
C4 C -0.1325(11) 0.4943(6) 0.3511(6) 0.035(4) Uiso 1 1 d .
C3 C -0.1714(12) 0.5334(7) 0.3830(6) 0.046(5) Uiso 1 1 d .
H3 H -0.1413 0.5609 0.3800 0.055 Uiso 1 1 calc R
C11 C -0.3062(14) 0.4105(8) 0.3944(8) 0.058(6) Uiso 1 1 d .
C2 C -0.2530(12) 0.5351(7) 0.4197(7) 0.047(5) Uiso 1 1 d .
C6 C -0.2594(13) 0.4540(7) 0.3931(7) 0.047(5) Uiso 1 1 d .
C8 C -0.3141(17) 0.6282(9) 0.4288(9) 0.099(9) Uiso 1 1 d .
H8A H -0.2570 0.6359 0.4073 0.148 Uiso 1 1 calc R
H8B H -0.3426 0.6550 0.4532 0.148 Uiso 1 1 calc R
H8C H -0.3596 0.6265 0.4092 0.148 Uiso 1 1 calc R
C5 C -0.1767(12) 0.4534(7) 0.3550(7) 0.048(5) Uiso 1 1 d .
H5 H -0.1520 0.4261 0.3327 0.057 Uiso 1 1 calc R
C1 C -0.2949(13) 0.4941(7) 0.4222(7) 0.053(5) Uiso 1 1 d .
H1 H -0.3522 0.4948 0.4460 0.064 Uiso 1 1 calc R
C7 C -0.2888(15) 0.5792(8) 0.4542(8) 0.067(6) Uiso 1 1 d .
C10 C -0.2126(16) 0.5809(9) 0.4838(9) 0.093(8) Uiso 1 1 d .
H10A H -0.1515 0.5801 0.4610 0.140 Uiso 1 1 calc R
H10B H -0.2065 0.5515 0.5063 0.140 Uiso 1 1 calc R
H10C H -0.2323 0.6122 0.5027 0.140 Uiso 1 1 calc R
C9 C -0.3746(17) 0.5736(10) 0.4976(9) 0.103(9) Uiso 1 1 d .
H9A H -0.3769 0.5947 0.5250 0.154 Uiso 1 1 calc R
H9B H -0.3663 0.5380 0.5086 0.154 Uiso 1 1 calc R
H9C H -0.4338 0.5844 0.4864 0.154 Uiso 1 1 calc R
C13 C -0.336(2) 0.4060(13) 0.3478(13) 0.175(15) Uiso 1 1 d .
H13A H -0.2948 0.3762 0.3299 0.262 Uiso 1 1 calc R
H13B H -0.3318 0.4365 0.3273 0.262 Uiso 1 1 calc R
H13C H -0.4019 0.4023 0.3556 0.262 Uiso 1 1 calc R
C14 C -0.240(2) 0.3627(13) 0.4043(13) 0.179(16) Uiso 1 1 d .
H14A H -0.1830 0.3704 0.4105 0.269 Uiso 1 1 calc R
H14B H -0.2225 0.3407 0.3758 0.269 Uiso 1 1 calc R
H14C H -0.2709 0.3454 0.4331 0.269 Uiso 1 1 calc R
C12 C -0.403(2) 0.4168(13) 0.4334(13) 0.179(16) Uiso 1 1 d .
H12A H -0.4300 0.3877 0.4320 0.268 Uiso 1 1 calc R
H12B H -0.4466 0.4481 0.4262 0.268 Uiso 1 1 calc R
H12C H -0.3915 0.4185 0.4663 0.268 Uiso 1 1 calc R
C48 C 0.3012(11) 0.6700(7) 0.0886(7) 0.043(5) Uiso 1 1 d .
H48A H 0.3412 0.6690 0.0549 0.052 Uiso 1 1 calc R
H48B H 0.2822 0.7056 0.0994 0.052 Uiso 1 1 calc R
C49 C 0.3580(14) 0.6386(8) 0.1220(8) 0.071(6) Uiso 1 1 d .
H49A H 0.3181 0.6384 0.1552 0.107 Uiso 1 1 calc R
H49B H 0.4119 0.6530 0.1228 0.107 Uiso 1 1 calc R
H49C H 0.3813 0.6038 0.1100 0.107 Uiso 1 1 calc R
C52 C 0.1279(12) 0.6529(6) 0.1500(6) 0.041(4) Uiso 1 1 d .
H52A H 0.0682 0.6425 0.1512 0.050 Uiso 1 1 calc R
H52B H 0.1641 0.6281 0.1703 0.050 Uiso 1 1 calc R
C53 C 0.1023(13) 0.7055(7) 0.1741(7) 0.058(5) Uiso 1 1 d .
H53A H 0.1604 0.7166 0.1731 0.087 Uiso 1 1 calc R
H53B H 0.0682 0.7030 0.2084 0.087 Uiso 1 1 calc R
H53C H 0.0619 0.7301 0.1562 0.087 Uiso 1 1 calc R
C50 C 0.1296(12) 0.6987(7) 0.0523(7) 0.050(5) Uiso 1 1 d .
H50A H 0.1236 0.7319 0.0666 0.060 Uiso 1 1 calc R
50B H 0.1665 0.6989 0.0180 0.060 Uiso 1 1 calc R
C51 C 0.0315(14) 0.6921(8) 0.0523(8) 0.071(6) Uiso 1 1 d .
H51A H -0.0052 0.6914 0.0862 0.107 Uiso 1 1 calc R
H51B H 0.0372 0.6602 0.0364 0.107 Uiso 1 1 calc R
H51C H -0.0007 0.7205 0.0342 0.107 Uiso 1 1 calc R
C54 C 0.2290(14) 0.4369(7) 0.0614(7) 0.059(6) Uiso 1 1 d .
H54A H 0.1608 0.4476 0.0773 0.070 Uiso 1 1 calc R
H54B H 0.2373 0.4070 0.0411 0.070 Uiso 1 1 calc R
C56 C 0.3903(13) 0.4667(7) -0.0042(7) 0.058(5) Uiso 1 1 d .
H56A H 0.4139 0.4921 -0.0279 0.069 Uiso 1 1 calc R
H56B H 0.4229 0.4633 0.0232 0.069 Uiso 1 1 calc R
C58 C 0.1992(14) 0.4905(8) -0.0254(7) 0.063(6) Uiso 1 1 d .
H58A H 0.2195 0.4568 -0.0409 0.076 Uiso 1 1 calc R
H58B H 0.1314 0.4954 -0.0088 0.076 Uiso 1 1 calc R
C59 C 0.2091(17) 0.5299(9) -0.0643(9) 0.100(9) Uiso 1 1 d .
H59A H 0.2764 0.5294 -0.0768 0.149 Uiso 1 1 calc R
H59B H 0.1754 0.5632 -0.0507 0.149 Uiso 1 1 calc R
H59C H 0.1822 0.5230 -0.0911 0.149 Uiso 1 1 calc R
C57 C 0.4174(15) 0.4156(8) -0.0299(8) 0.077(7) Uiso 1 1 d .
H57A H 0.3908 0.3906 -0.0077 0.116 Uiso 1 1 calc R
H57B H 0.4866 0.4040 -0.0389 0.116 Uiso 1 1 calc R
H57C H 0.3922 0.4194 -0.0596 0.116 Uiso 1 1 calc R
C55 C 0.2857(16) 0.4211(9) 0.1015(9) 0.087(8) Uiso 1 1 d .
H55A H 0.3536 0.4161 0.0867 0.131 Uiso 1 1 calc R
H55B H 0.2728 0.3894 0.1173 0.131 Uiso 1 1 calc R
H55C H 0.2669 0.4477 0.1261 0.131 Uiso 1 1 calc R
C30 C 0.3767(13) 0.6413(8) 0.2662(8) 0.063(6) Uiso 1 1 d .
H30A H 0.3740 0.6732 0.2821 0.076 Uiso 1 1 calc R
H30B H 0.4054 0.6447 0.2308 0.076 Uiso 1 1 calc R
C32 C 0.5523(12) 0.6166(7) 0.2916(7) 0.053(5) Uiso 1 1 d .
H32A H 0.5728 0.6302 0.2580 0.063 Uiso 1 1 calc R
H32B H 0.5301 0.6457 0.3141 0.063 Uiso 1 1 calc R
C31 C 0.2783(15) 0.6354(9) 0.2715(8) 0.082(7) Uiso 1 1 d .
H31A H 0.2796 0.6058 0.2531 0.124 Uiso 1 1 calc R
H31B H 0.2405 0.6658 0.2585 0.124 Uiso 1 1 calc R
H31C H 0.2500 0.6306 0.3063 0.124 Uiso 1 1 calc R
C33 C 0.6383(14) 0.5819(8) 0.3057(8) 0.070(6) Uiso 1 1 d .
H33A H 0.6224 0.5726 0.3406 0.105 Uiso 1 1 calc R
H33B H 0.6902 0.5994 0.2997 0.105 Uiso 1 1 calc R
H33C H 0.6580 0.5512 0.2860 0.105 Uiso 1 1 calc R
C28 C 0.3897(14) 0.5916(8) 0.3549(7) 0.064(6) Uiso 1 1 d .
H28A H 0.3675 0.6276 0.3648 0.076 Uiso 1 1 calc R
H28B H 0.3328 0.5782 0.3572 0.076 Uiso 1 1 calc R
C29 C 0.443(2) 0.5631(11) 0.3913(11) 0.138(12) Uiso 1 1 d .
H29A H 0.4790 0.5299 0.3780 0.207 Uiso 1 1 calc R
H29B H 0.3982 0.5584 0.4221 0.207 Uiso 1 1 calc R
H29C H 0.4867 0.5823 0.3976 0.207 Uiso 1 1 calc R
C38 C 0.4455(13) 0.4441(7) 0.1662(7) 0.057(5) Uiso 1 1 d .
H38A H 0.4695 0.4142 0.1448 0.069 Uiso 1 1 calc R
H38B H 0.3799 0.4439 0.1840 0.069 Uiso 1 1 calc R
C34 C 0.5004(14) 0.3849(7) 0.2507(7) 0.061(6) Uiso 1 1 d .
H34A H 0.5392 0.3805 0.2756 0.073 Uiso 1 1 calc R
H34B H 0.4329 0.3913 0.2683 0.073 Uiso 1 1 calc R
C36 C 0.6417(13) 0.4205(8) 0.1752(8) 0.068(6) Uiso 1 1 d .
H36A H 0.6473 0.3909 0.1551 0.081 Uiso 1 1 calc R
H36B H 0.6567 0.4485 0.1524 0.081 Uiso 1 1 calc R
C37 C 0.7135(15) 0.4066(9) 0.2078(8) 0.085(7) Uiso 1 1 d .
H37A H 0.7150 0.4370 0.2240 0.128 Uiso 1 1 calc R
H37B H 0.7765 0.3923 0.1876 0.128 Uiso 1 1 calc R
H37C H 0.6950 0.3814 0.2327 0.128 Uiso 1 1 calc R
C35 C 0.5253(15) 0.3380(8) 0.2221(8) 0.077(7) Uiso 1 1 d .
H35A H 0.5133 0.3464 0.1892 0.115 Uiso 1 1 calc R
H35B H 0.4865 0.3147 0.2388 0.115 Uiso 1 1 calc R
H35C H 0.5925 0.3218 0.2194 0.115 Uiso 1 1 calc R
C39 C 0.4446(15) 0.4901(8) 0.1358(8) 0.079(7) Uiso 1 1 d .
H39A H 0.4181 0.5199 0.1567 0.119 Uiso 1 1 calc R
H39B H 0.4057 0.4907 0.1119 0.119 Uiso 1 1 calc R
H39C H 0.5095 0.4907 0.1183 0.119 Uiso 1 1 calc R
O21 O 0.7463(8) 0.0662(4) 0.7273(5) 0.047(3) Uiso 1 1 d .
O22 O 0.4965(8) 0.1123(4) 0.5400(4) 0.042(3) Uiso 1 1 d .
O23 O 0.6589(11) 0.0352(6) 0.7883(6) 0.081(5) Uiso 1 1 d .
O24 O 0.8064(11) 0.0278(6) 0.7859(6) 0.085(5) Uiso 1 1 d .
O25 O 0.5821(9) 0.0543(5) 0.5766(5) 0.062(4) Uiso 1 1 d .
O26 O 0.4321(9) 0.0692(5) 0.5988(5) 0.063(4) Uiso 1 1 d .
N21 N 0.9863(8) 0.1531(5) 0.5020(5) 0.028(3) Uiso 1 1 d .
N22 N 0.7367(12) 0.0429(6) 0.7675(7) 0.061(5) Uiso 1 1 d .
N23 N 0.5054(10) 0.0783(5) 0.5715(5) 0.042(4) Uiso 1 1 d .
C126 C 0.9970(11) 0.0935(6) 0.6435(6) 0.032(4) Uiso 1 1 d .
C127 C 0.9961(11) 0.1143(6) 0.5974(6) 0.031(4) Uiso 1 1 d .
H127 H 0.9373 0.1225 0.5877 0.038 Uiso 1 1 calc R
C123 C 1.0750(10) 0.1242(6) 0.5638(6) 0.029(4) Uiso 1 1 d .
C122 C 1.1616(12) 0.1127(6) 0.5777(6) 0.040(4) Uiso 1 1 d .
C124 C 1.1687(13) 0.0919(7) 0.6236(7) 0.047(5) Uiso 1 1 d .
H124 H 1.2280 0.0841 0.6328 0.056 Uiso 1 1 calc R
C125 C 1.0865(11) 0.0823(6) 0.6569(6) 0.038(4) Uiso 1 1 d .
H125 H 1.0912 0.0683 0.6885 0.045 Uiso 1 1 calc R
C117 C 1.0696(11) 0.1438(6) 0.5149(6) 0.031(4) Uiso 1 1 d .
C116 C 1.1540(11) 0.1526(6) 0.4826(6) 0.035(4) Uiso 1 1 d .
C120 C 1.2424(15) 0.1416(9) 0.5003(8) 0.074(7) Uiso 1 1 d .
H12D H 1.2907 0.1186 0.4762 0.089 Uiso 1 1 calc R
H12E H 1.2629 0.1739 0.4982 0.089 Uiso 1 1 calc R
C121 C 1.2480(15) 0.1219(9) 0.5440(8) 0.073(7) Uiso 1 1 d .
H12F H 1.2736 0.1445 0.5607 0.088 Uiso 1 1 calc R
H12G H 1.2954 0.0891 0.5393 0.088 Uiso 1 1 calc R
C118 C 0.9813(11) 0.1699(6) 0.4577(6) 0.032(4) Uiso 1 1 d .
C119 C 1.0563(11) 0.1808(6) 0.4212(6) 0.037(4) Uiso 1 1 d .
C115 C 1.1457(11) 0.1718(6) 0.4339(6) 0.033(4) Uiso 1 1 d .
C143 C 0.8866(10) 0.1788(6) 0.4442(6) 0.031(4) Uiso 1 1 d .
C142 C 0.8699(12) 0.2126(7) 0.4040(7) 0.045(5) Uiso 1 1 d .
C141 C 0.9479(12) 0.2363(7) 0.3754(7) 0.053(5) Uiso 1 1 d .
H14D H 0.9472 0.2673 0.3923 0.063 Uiso 1 1 calc R
H14E H 0.9364 0.2465 0.3423 0.063 Uiso 1 1 calc R
C140 C 1.0436(11) 0.2004(6) 0.3705(6) 0.037(4) Uiso 1 1 d .
H14F H 1.0940 0.2182 0.3549 0.045 Uiso 1 1 calc R
H14G H 1.0483 0.1717 0.3495 0.045 Uiso 1 1 calc R
C147 C 0.8149(11) 0.1571(6) 0.4720(6) 0.037(4) Uiso 1 1 d .
H147 H 0.8276 0.1356 0.4991 0.044 Uiso 1 1 calc R
C146 C 0.7245(10) 0.1658(6) 0.4616(6) 0.030(4) Uiso 1 1 d .
C145 C 0.7097(12) 0.1992(6) 0.4237(6) 0.043(5) Uiso 1 1 d .
H145 H 0.6484 0.2078 0.4167 0.051 Uiso 1 1 calc R
C144 C 0.7808(12) 0.2213(7) 0.3946(7) 0.045(5) Uiso 1 1 d .
H144 H 0.7668 0.2429 0.3677 0.054 Uiso 1 1 calc R
C104 C 1.2302(11) 0.1841(6) 0.4002(6) 0.039(4) Uiso 1 1 d .
C103 C 1.2738(12) 0.2192(6) 0.4111(7) 0.042(4) Uiso 1 1 d .
H103 H 1.2467 0.2370 0.4409 0.051 Uiso 1 1 calc R
C102 C 1.3542(11) 0.2306(6) 0.3818(6) 0.037(4) Uiso 1 1 d .
C101 C 1.3884(14) 0.2050(7) 0.3368(8) 0.061(6) Uiso 1 1 d .
H101 H 1.4427 0.2129 0.3152 0.073 Uiso 1 1 calc R
C106 C 1.3497(13) 0.1696(7) 0.3214(7) 0.054(5) Uiso 1 1 d .
C105 C 1.2693(11) 0.1583(6) 0.3544(6) 0.039(4) Uiso 1 1 d .
H105 H 1.2408 0.1333 0.3461 0.047 Uiso 1 1 calc R
C107 C 1.3993(13) 0.2700(7) 0.3965(7) 0.051(5) Uiso 1 1 d .
C111 C 1.3874(15) 0.1447(8) 0.2714(8) 0.065(6) Uiso 1 1 d .
C112 C 1.4727(17) 0.1605(10) 0.2445(10) 0.107(9) Uiso 1 1 d .
H11A H 1.4639 0.1971 0.2479 0.161 Uiso 1 1 calc R
H11B H 1.4845 0.1526 0.2096 0.161 Uiso 1 1 calc R
H11C H 1.5270 0.1423 0.2578 0.161 Uiso 1 1 calc R
C110 C 1.3305(18) 0.3222(10) 0.4027(10) 0.108(9) Uiso 1 1 d .
H11D H 1.3165 0.3346 0.3709 0.161 Uiso 1 1 calc R
H11E H 1.3594 0.3459 0.4151 0.161 Uiso 1 1 calc R
H11F H 1.2717 0.3194 0.4261 0.161 Uiso 1 1 calc R
C109 C 1.4884(15) 0.2768(9) 0.3628(8) 0.083(7) Uiso 1 1 d .
H10D H 1.5343 0.2440 0.3579 0.125 Uiso 1 1 calc R
H10E H 1.5145 0.3005 0.3772 0.125 Uiso 1 1 calc R
H10F H 1.4754 0.2903 0.3311 0.125 Uiso 1 1 calc R
C108 C 1.4268(15) 0.2536(9) 0.4467(8) 0.081(7) Uiso 1 1 d .
H10G H 1.3742 0.2426 0.4694 0.121 Uiso 1 1 calc R
H10H H 1.4403 0.2823 0.4606 0.121 Uiso 1 1 calc R
H10I H 1.4832 0.2255 0.4416 0.121 Uiso 1 1 calc R
C113 C 1.413(2) 0.0884(12) 0.2793(12) 0.149(13) Uiso 1 1 d .
H11G H 1.4524 0.0723 0.2489 0.224 Uiso 1 1 calc R
H11H H 1.3549 0.0758 0.2888 0.224 Uiso 1 1 calc R
H11I H 1.4479 0.0804 0.3055 0.224 Uiso 1 1 calc R
C114 C 1.313(2) 0.1647(12) 0.2409(12) 0.154(13) Uiso 1 1 d .
H11J H 1.3302 0.1924 0.2192 0.232 Uiso 1 1 calc R
H11K H 1.2507 0.1771 0.2629 0.232 Uiso 1 1 calc R
H11L H 1.3092 0.1372 0.2210 0.232 Uiso 1 1 calc R
C132 C 0.8947(13) 0.2061(7) 0.6964(7) 0.055(5) Uiso 1 1 d .
H13D H 0.8862 0.2328 0.7204 0.066 Uiso 1 1 calc R
H13E H 0.9635 0.1947 0.6821 0.066 Uiso 1 1 calc R
C133 C 0.8458(16) 0.2288(9) 0.6559(9) 0.088(8) Uiso 1 1 d .
H13F H 0.8702 0.2069 0.6272 0.131 Uiso 1 1 calc R
H13G H 0.8579 0.2625 0.6469 0.131 Uiso 1 1 calc R
H13H H 0.7775 0.2317 0.6673 0.131 Uiso 1 1 calc R
C130 C 0.7247(13) 0.1780(8) 0.7518(8) 0.065(6) Uiso 1 1 d .
H13I H 0.6937 0.1844 0.7236 0.078 Uiso 1 1 calc R
H13J H 0.6982 0.1521 0.7734 0.078 Uiso 1 1 calc R
C131 C 0.7006(16) 0.2274(9) 0.7807(9) 0.092(8) Uiso 1 1 d .
H13K H 0.7064 0.2193 0.8146 0.138 Uiso 1 1 calc R
H13L H 0.6355 0.2458 0.7805 0.138 Uiso 1 1 calc R
H13M H 0.7444 0.2486 0.7652 0.138 Uiso 1 1 calc R
C128 C 0.912(3) 0.1468(15) 0.7781(14) 0.171(16) Uiso 1 1 d .
H12H H 0.9730 0.1563 0.7638 0.206 Uiso 1 1 calc R
H12I H 0.8744 0.1738 0.8014 0.206 Uiso 1 1 calc R
C129 C 0.931(3) 0.1101(15) 0.8024(15) 0.197(19) Uiso 1 1 d .
H12J H 0.8736 0.0972 0.8154 0.296 Uiso 1 1 calc R
H12K H 0.9547 0.1185 0.8298 0.296 Uiso 1 1 calc R
H12L H 0.9793 0.0840 0.7823 0.296 Uiso 1 1 calc R
C136 C 0.8264(12) -0.0348(7) 0.6617(7) 0.050(5) Uiso 1 1 d .
H13N H 0.8538 -0.0697 0.6494 0.060 Uiso 1 1 calc R
H13O H 0.8001 -0.0370 0.6975 0.060 Uiso 1 1 calc R
C137 C 0.7484(13) -0.0087(7) 0.6362(7) 0.057(5) Uiso 1 1 d .
H13P H 0.7258 0.0269 0.6461 0.085 Uiso 1 1 calc R
H13Q H 0.6959 -0.0257 0.6453 0.085 Uiso 1 1 calc R
H13R H 0.7731 -0.0101 0.6005 0.085 Uiso 1 1 calc R
C138 C 0.9573(12) 0.0032(6) 0.5846(6) 0.044(5) Uiso 1 1 d .
H13S H 0.9082 0.0279 0.5713 0.052 Uiso 1 1 calc R
H13T H 1.0157 0.0162 0.5764 0.052 Uiso 1 1 calc R
C139 C 0.9774(13) -0.0467(7) 0.5587(7) 0.054(5) Uiso 1 1 d .
H13U H 1.0376 -0.0681 0.5636 0.082 Uiso 1 1 calc R
H13V H 0.9812 -0.0401 0.5235 0.082 Uiso 1 1 calc R
H13W H 0.9262 -0.0640 0.5723 0.082 Uiso 1 1 calc R
C134 C 1.0183(12) -0.0423(7) 0.6702(7) 0.052(5) Uiso 1 1 d .
H13$ H 1.0359 -0.0741 0.6515 0.062 Uiso 1 1 calc R
H13 H 1.0735 -0.0266 0.6624 0.062 Uiso 1 1 calc R
C135 C 0.9954(16) -0.0552(9) 0.7263(8) 0.084(7) Uiso 1 1 d .
H13$ H 0.9698 -0.0237 0.7448 0.126 Uiso 1 1 calc R
H13 H 1.0535 -0.0739 0.7360 0.126 Uiso 1 1 calc R
H13K H 0.9486 -0.0761 0.7333 0.126 Uiso 1 1 calc R
C158 C 0.6843(14) 0.1853(7) 0.5922(8) 0.062(6) Uiso 1 1 d .
H15A H 0.7443 0.1905 0.5707 0.074 Uiso 1 1 calc R
H15B H 0.6658 0.2096 0.6194 0.074 Uiso 1 1 calc R
C159 C 0.7006(13) 0.1312(7) 0.6135(7) 0.060(6) Uiso 1 1 d .
H15C H 0.6485 0.1287 0.6417 0.090 Uiso 1 1 calc R
H15D H 0.7606 0.1227 0.6242 0.090 Uiso 1 1 calc R
H15E H 0.7030 0.1074 0.5883 0.090 Uiso 1 1 calc R
C154 C 0.4855(13) 0.2031(8) 0.6022(7) 0.061(6) Uiso 1 1 d .
H15A H 0.4839 0.1698 0.6187 0.073 Uiso 1 1 calc R
H15B H 0.4820 0.2276 0.6274 0.073 Uiso 1 1 calc R
C155 C 0.3996(14) 0.2204(8) 0.5796(8) 0.076(7) Uiso 1 1 d .
H15F H 0.4115 0.2459 0.5537 0.114 Uiso 1 1 calc R
H15G H 0.3441 0.2353 0.6050 0.114 Uiso 1 1 calc R
H15H H 0.3878 0.1913 0.5654 0.114 Uiso 1 1 calc R
C156 C 0.5999(16) 0.2622(8) 0.5316(8) 0.076(7) Uiso 1 1 d .
H15C H 0.6632 0.2606 0.5099 0.091 Uiso 1 1 calc R
H15D H 0.5525 0.2727 0.5111 0.091 Uiso 1 1 calc R
C157 C 0.5824(19) 0.3001(10) 0.5680(10) 0.119(10) Uiso 1 1 d .
H15I H 0.5163 0.3060 0.5863 0.179 Uiso 1 1 calc R
H15J H 0.5948 0.3318 0.5519 0.179 Uiso 1 1 calc R
H15K H 0.6244 0.2884 0.5908 0.179 Uiso 1 1 calc R
C152 C 0.6773(16) 0.0936(9) 0.3799(8) 0.083(7) Uiso 1 1 d .
H15E H 0.6239 0.1212 0.3739 0.100 Uiso 1 1 calc R
H15F H 0.7340 0.1080 0.3737 0.100 Uiso 1 1 calc R
C153 C 0.6954(16) 0.0524(9) 0.3416(9) 0.092(8) Uiso 1 1 d .
H15L H 0.7454 0.0236 0.3479 0.137 Uiso 1 1 calc R
H15M H 0.7154 0.0664 0.3086 0.137 Uiso 1 1 calc R
H15N H 0.6371 0.0410 0.3438 0.137 Uiso 1 1 calc R
C150 C 0.5745(16) 0.0395(9) 0.4495(9) 0.083(7) Uiso 1 1 d .
H15G H 0.6027 0.0100 0.4277 0.099 Uiso 1 1 calc R
H15H H 0.5627 0.0265 0.4838 0.099 Uiso 1 1 calc R
C151 C 0.4884(17) 0.0646(10) 0.4388(10) 0.105(9) Uiso 1 1 d .
H15L H 0.4477 0.0833 0.4676 0.157 Uiso 1 1 calc R
H15M H 0.4573 0.0398 0.4299 0.157 Uiso 1 1 calc R
H15N H 0.4996 0.0884 0.4112 0.157 Uiso 1 1 calc R
C148 C 0.762(2) 0.0323(13) 0.4458(12) 0.155(13) Uiso 1 1 d .
H14H H 0.7699 0.0040 0.4236 0.186 Uiso 1 1 calc R
H14I H 0.8126 0.0502 0.4316 0.186 Uiso 1 1 calc R
C149 C 0.7786(15) 0.0111(8) 0.4898(8) 0.072(6) Uiso 1 1 d .
H14J H 0.7865 0.0371 0.5099 0.107 Uiso 1 1 calc R
H14K H 0.8364 -0.0161 0.4837 0.107 Uiso 1 1 calc R
H14L H 0.7249 -0.0029 0.5072 0.107 Uiso 1 1 calc R
O31 O 0.7450(7) 0.1622(4) -0.0366(4) 0.041(3) Uiso 1 1 d .
O32 O 0.4631(8) 0.2193(4) -0.2333(4) 0.048(3) Uiso 1 1 d .
O33 O 0.8177(8) 0.1963(4) -0.1010(5) 0.051(3) Uiso 1 1 d .
O35 O 0.5381(10) 0.2528(5) -0.2974(5) 0.064(4) Uiso 1 1 d .
O34 O 0.6649(9) 0.2114(5) -0.0841(5) 0.060(4) Uiso 1 1 d .
O36 O 0.3862(10) 0.2639(5) -0.2841(5) 0.071(4) Uiso 1 1 d .
N31 N 0.2454(8) 0.1325(4) 0.0079(5) 0.027(3) Uiso 1 1 d .
N32 N 0.7408(10) 0.1902(5) -0.0743(5) 0.039(4) Uiso 1 1 d .
N33 N 0.4609(11) 0.2461(6) -0.2726(6) 0.052(4) Uiso 1 1 d .
C246 C 0.5061(10) 0.1181(5) 0.0468(5) 0.025(3) Uiso 1 1 d .
C247 C 0.4179(10) 0.1262(5) 0.0356(6) 0.026(4) Uiso 1 1 d .
H247 H 0.4092 0.1424 0.0053 0.031 Uiso 1 1 calc R
C243 C 0.3421(10) 0.1115(5) 0.0672(5) 0.023(3) Uiso 1 1 d .
C242 C 0.3532(11) 0.0871(6) 0.1116(6) 0.033(4) Uiso 1 1 d .
C244 C 0.4414(11) 0.0771(6) 0.1219(6) 0.034(4) Uiso 1 1 d .
H244 H 0.4514 0.0592 0.1513 0.041 Uiso 1 1 calc R
C245 C 0.5130(11) 0.0920(6) 0.0916(6) 0.035(4) Uiso 1 1 d .
H245 H 0.5725 0.0846 0.1006 0.042 Uiso 1 1 calc R
C218 C 0.2489(10) 0.1215(5) 0.0548(6) 0.026(4) Uiso 1 1 d .
C219 C 0.1680(11) 0.1184(6) 0.0914(6) 0.033(4) Uiso 1 1 d .
C240 C 0.1791(12) 0.1063(7) 0.1439(6) 0.046(5) Uiso 1 1 d .
H24A H 0.1744 0.1381 0.1605 0.055 Uiso 1 1 calc R
H24B H 0.1273 0.0907 0.1621 0.055 Uiso 1 1 calc R
C241 C 0.2726(11) 0.0709(6) 0.1445(6) 0.041(4) Uiso 1 1 d .
H24C H 0.2822 0.0679 0.1784 0.049 Uiso 1 1 calc R
H24D H 0.2712 0.0368 0.1347 0.049 Uiso 1 1 calc R
C217 C 0.1597(10) 0.1406(5) -0.0042(5) 0.025(3) Uiso 1 1 d .
C216 C 0.0772(11) 0.1383(6) 0.0300(6) 0.032(4) Uiso 1 1 d .
C215 C 0.0813(11) 0.1270(6) 0.0785(6) 0.032(4) Uiso 1 1 d .
C223 C 0.1564(10) 0.1560(5) -0.0562(6) 0.025(3) Uiso 1 1 d .
C222 C 0.0723(11) 0.1574(6) -0.0717(6) 0.037(4) Uiso 1 1 d .
C221 C -0.0063(14) 0.1380(8) -0.0364(7) 0.065(6) Uiso 1 1 d .
H22A H -0.0673 0.1533 -0.0457 0.078 Uiso 1 1 calc R
H22B H 0.0060 0.1008 -0.0396 0.078 Uiso 1 1 calc R
C220 C -0.0146(12) 0.1493(7) 0.0134(7) 0.049(5) Uiso 1 1 d .
H22C H -0.0570 0.1296 0.0346 0.059 Uiso 1 1 calc R
H22D H -0.0453 0.1857 0.0186 0.059 Uiso 1 1 calc R
C227 C 0.2314(11) 0.1702(6) -0.0904(6) 0.031(4) Uiso 1 1 d .
H227 H 0.2890 0.1681 -0.0806 0.037 Uiso 1 1 calc R
C226 C 0.2257(11) 0.1870(6) -0.1372(6) 0.033(4) Uiso 1 1 d .
C225 C 0.1392(11) 0.1905(6) -0.1511(6) 0.038(4) Uiso 1 1 d .
H225 H 0.1323 0.2039 -0.1826 0.045 Uiso 1 1 calc R
C224 C 0.0630(12) 0.1747(7) -0.1191(7) 0.046(5) Uiso 1 1 d .
H224 H 0.0064 0.1758 -0.1295 0.055 Uiso 1 1 calc R
C204 C -0.0042(11) 0.1256(6) 0.1177(6) 0.031(4) Uiso 1 1 d .
C203 C -0.0461(11) 0.0856(6) 0.1196(6) 0.040(4) Uiso 1 1 d .
H203 H -0.0204 0.0596 0.0960 0.048 Uiso 1 1 calc R
C205 C -0.0453(11) 0.1649(6) 0.1492(6) 0.042(4) Uiso 1 1 d .
H205 H -0.0168 0.1930 0.1465 0.050 Uiso 1 1 calc R
C206 C -0.1285(12) 0.1652(7) 0.1854(7) 0.045(5) Uiso 1 1 d .
C201 C -0.1681(13) 0.1247(7) 0.1886(7) 0.047(5) Uiso 1 1 d .
H201 H -0.2244 0.1238 0.2127 0.056 Uiso 1 1 calc R
C202 C -0.1254(13) 0.0833(7) 0.1557(7) 0.051(5) Uiso 1 1 d .
C207 C -0.1737(14) 0.0397(7) 0.1598(7) 0.055(5) Uiso 1 1 d .
C210 C -0.1212(17) -0.0038(9) 0.1184(9) 0.099(9) Uiso 1 1 d .
H21C H -0.1210 0.0113 0.0855 0.148 Uiso 1 1 calc R
H21D H -0.1552 -0.0311 0.1234 0.148 Uiso 1 1 calc R
H21E H -0.0557 -0.0177 0.1215 0.148 Uiso 1 1 calc R
C211 C -0.1675(16) 0.2091(9) 0.2213(8) 0.070(6) Uiso 1 1 d .
C209 C -0.1653(17) 0.0103(9) 0.2081(9) 0.099(9) Uiso 1 1 d .
H20C H -0.1397 0.0291 0.2282 0.148 Uiso 1 1 calc R
H20D H -0.1227 -0.0232 0.2009 0.148 Uiso 1 1 calc R
H20E H -0.2280 0.0064 0.2260 0.148 Uiso 1 1 calc R
C208 C -0.2845(18) 0.0601(11) 0.1660(10) 0.122(10) Uiso 1 1 d .
H20F H -0.3168 0.0538 0.1998 0.183 Uiso 1 1 calc R
H20G H -0.3066 0.0426 0.1432 0.183 Uiso 1 1 calc R
H20H H -0.2987 0.0967 0.1587 0.183 Uiso 1 1 calc R
C213 C -0.0988(16) 0.2141(9) 0.2520(9) 0.089(8) Uiso 1 1 d .
H21F H -0.0798 0.1819 0.2691 0.133 Uiso 1 1 calc R
H21G H -0.1297 0.2408 0.2762 0.133 Uiso 1 1 calc R
H21H H -0.0427 0.2230 0.2306 0.133 Uiso 1 1 calc R
C214 C -0.1945(18) 0.2571(10) 0.1944(10) 0.113(10) Uiso 1 1 d .
H21I H -0.2400 0.2539 0.1753 0.169 Uiso 1 1 calc R
H21J H -0.1380 0.2646 0.1722 0.169 Uiso 1 1 calc R
H21K H -0.2235 0.2846 0.2179 0.169 Uiso 1 1 calc R
C212 C -0.2590(18) 0.2054(10) 0.2562(10) 0.114(10) Uiso 1 1 d .
H21L H -0.2732 0.2296 0.2827 0.171 Uiso 1 1 calc R
H21M H -0.2533 0.1709 0.2701 0.171 Uiso 1 1 calc R
H21N H -0.3103 0.2132 0.2385 0.171 Uiso 1 1 calc R
C256 C 0.4976(14) 0.2156(8) 0.1067(7) 0.067(6) Uiso 1 1 d .
H25A H 0.4386 0.2070 0.1034 0.081 Uiso 1 1 calc R
H25B H 0.5291 0.1887 0.1270 0.081 Uiso 1 1 calc R
C257 C 0.4708(16) 0.2680(9) 0.1344(9) 0.092(8) Uiso 1 1 d .
H25C H 0.5286 0.2763 0.1390 0.138 Uiso 1 1 calc R
H25D H 0.4284 0.2652 0.1665 0.138 Uiso 1 1 calc R
H25E H 0.4388 0.2949 0.1147 0.138 Uiso 1 1 calc R
C258 C 0.6770(14) 0.2381(8) 0.0527(8) 0.073(7) Uiso 1 1 d .
H25F H 0.7156 0.2436 0.0197 0.088 Uiso 1 1 calc R
H25G H 0.6546 0.2711 0.0694 0.088 Uiso 1 1 calc R
C259 C 0.7385(14) 0.2021(8) 0.0812(8) 0.069(6) Uiso 1 1 d .
H25H H 0.7019 0.1977 0.1145 0.103 Uiso 1 1 calc R
H25I H 0.7928 0.2157 0.0828 0.103 Uiso 1 1 calc R
H25J H 0.7612 0.1692 0.0649 0.103 Uiso 1 1 calc R
C254 C 0.5155(13) 0.2708(8) 0.0137(8) 0.065(6) Uiso 1 1 d .
H25C H 0.5122 0.3023 0.0304 0.078 Uiso 1 1 calc R
H25D H 0.5530 0.2726 -0.0203 0.078 Uiso 1 1 calc R
C255 C 0.4131(15) 0.2674(9) 0.0123(9) 0.087(8) Uiso 1 1 d .
H25K H 0.4148 0.2338 0.0011 0.130 Uiso 1 1 calc R
H25L H 0.3881 0.2934 -0.0104 0.130 Uiso 1 1 calc R
H25M H 0.3721 0.2730 0.0453 0.130 Uiso 1 1 calc R
C250 C 0.5826(15) 0.0742(8) -0.0848(8) 0.072(7) Uiso 1 1 d .
H25E H 0.6050 0.0436 -0.1053 0.086 Uiso 1 1 calc R
H25F H 0.5166 0.0751 -0.0668 0.086 Uiso 1 1 calc R
C248 C 0.6378(16) 0.0094(8) -0.0087(9) 0.078(7) Uiso 1 1 d .
H24E H 0.5715 0.0147 0.0105 0.094 Uiso 1 1 calc R
H24F H 0.6477 -0.0169 -0.0333 0.094 Uiso 1 1 calc R
C251 C 0.583(2) 0.1240(11) -0.1201(11) 0.140(12) Uiso 1 1 d .
H25N H 0.6472 0.1215 -0.1407 0.210 Uiso 1 1 calc R
H25O H 0.5653 0.1544 -0.0999 0.210 Uiso 1 1 calc R
H25P H 0.5384 0.1263 -0.1411 0.210 Uiso 1 1 calc R
C249 C 0.700(2) -0.0083(12) 0.0234(12) 0.154(13) Uiso 1 1 d .
H24G H 0.7611 -0.0003 0.0091 0.230 Uiso 1 1 calc R
H24H H 0.7082 -0.0451 0.0280 0.230 Uiso 1 1 calc R
H24I H 0.6724 0.0082 0.0552 0.230 Uiso 1 1 calc R
C252 C 0.781(2) 0.0538(13) -0.0837(12) 0.145(13) Uiso 1 1 d .
H25G H 0.7875 0.0242 -0.1039 0.174 Uiso 1 1 calc R
H25H H 0.7891 0.0830 -0.1063 0.174 Uiso 1 1 calc R
C253 C 0.846(3) 0.0441(15) -0.0600(15) 0.207(19) Uiso 1 1 d .
H25Q H 0.9028 0.0541 -0.0799 0.310 Uiso 1 1 calc R
H25R H 0.8619 0.0077 -0.0523 0.310 Uiso 1 1 calc R
H25S H 0.8246 0.0632 -0.0294 0.310 Uiso 1 1 calc R
C236 C 0.2410(11) 0.2891(6) -0.0862(6) 0.039(4) Uiso 1 1 d .
H23A H 0.1808 0.2787 -0.0835 0.046 Uiso 1 1 calc R
H23B H 0.2781 0.2650 -0.0659 0.046 Uiso 1 1 calc R
C237 C 0.2179(12) 0.3405(6) -0.0647(6) 0.043(5) Uiso 1 1 d .
H23C H 0.2765 0.3519 -0.0675 0.065 Uiso 1 1 calc R
H23D H 0.1859 0.3391 -0.0299 0.065 Uiso 1 1 calc R
H23E H 0.1761 0.3645 -0.0824 0.065 Uiso 1 1 calc R
C238 C 0.4168(12) 0.3000(7) -0.1505(7) 0.051(5) Uiso 1 1 d .
H23F H 0.4512 0.3025 -0.1851 0.061 Uiso 1 1 calc R
H23G H 0.4023 0.3339 -0.1359 0.061 Uiso 1 1 calc R
C234 C 0.2453(12) 0.3341(7) -0.1835(7) 0.052(5) Uiso 1 1 d .
H23H H 0.2475 0.3668 -0.1708 0.063 Uiso 1 1 calc R
H23I H 0.2794 0.3322 -0.2185 0.063 Uiso 1 1 calc R
C239 C 0.4808(14) 0.2624(7) -0.1228(7) 0.064(6) Uiso 1 1 d .
H23J H 0.4877 0.2279 -0.1337 0.096 Uiso 1 1 calc R
H23K H 0.4527 0.2646 -0.0874 0.096 Uiso 1 1 calc R
H23L H 0.5432 0.2704 -0.1294 0.096 Uiso 1 1 calc R
C235 C 0.1423(14) 0.3332(8) -0.1802(8) 0.071(6) Uiso 1 1 d .
H23M H 0.1398 0.3018 -0.1944 0.106 Uiso 1 1 calc R
H23N H 0.1128 0.3624 -0.1983 0.106 Uiso 1 1 calc R
H23O H 0.1083 0.3347 -0.1456 0.106 Uiso 1 1 calc R
C232 C 0.3458(13) 0.0744(7) -0.1830(7) 0.055(5) Uiso 1 1 d .
H23P H 0.2806 0.0817 -0.1623 0.067 Uiso 1 1 calc R
H23Q H 0.3528 0.0449 -0.2034 0.067 Uiso 1 1 calc R
C233 C 0.4158(14) 0.0598(8) -0.1492(8) 0.075(7) Uiso 1 1 d .
H23R H 0.4807 0.0508 -0.1692 0.113 Uiso 1 1 calc R
H23S H 0.4023 0.0307 -0.1284 0.113 Uiso 1 1 calc R
H23T H 0.4093 0.0885 -0.1285 0.113 Uiso 1 1 calc R
C230 C 0.4724(13) 0.1101(7) -0.2638(7) 0.060(6) Uiso 1 1 d .
H23U H 0.4777 0.1362 -0.2903 0.072 Uiso 1 1 calc R
H23V H 0.5211 0.1103 -0.2452 0.072 Uiso 1 1 calc R
C228 C 0.2753(14) 0.1277(7) -0.2600(7) 0.059(6) Uiso 1 1 d .
H22E H 0.2942 0.0946 -0.2766 0.071 Uiso 1 1 calc R
H22F H 0.2127 0.1294 -0.2374 0.071 Uiso 1 1 calc R
C231 C 0.4972(15) 0.0566(8) -0.2887(8) 0.081(7) Uiso 1 1 d .
H23W H 0.5049 0.0297 -0.2637 0.121 Uiso 1 1 calc R
H23$ H 0.5563 0.0530 -0.3139 0.121 Uiso 1 1 calc R
H23 H 0.4458 0.0540 -0.3039 0.121 Uiso 1 1 calc R
C229 C 0.2644(16) 0.1654(4) -0.2954(4) 0.099(9) Uiso 1 1 d .
H22G H 0.2610 0.1981 -0.2816 0.148 Uiso 1 1 calc R
H22H H 0.2058 0.1669 -0.3062 0.148 Uiso 1 1 calc R
H22I H 0.3185 0.1581 -0.3236 0.148 Uiso 1 1 calc R
CT11 C -0.0351(7) 0.3536(4) 0.2455(4) 0.174(15) Uiso 1 1 d R
HT1A H -0.0682 0.3324 0.2698 0.262 Uiso 1 1 calc R
HT1B H -0.0255 0.3405 0.2126 0.262 Uiso 1 1 calc R
HT1C H -0.0733 0.3885 0.2472 0.262 Uiso 1 1 calc R
CT12 C 0.1407(7) 0.3768(4) 0.2331(3) 0.145(13) Uiso 1 1 d R
HT12 H 0.1238 0.4036 0.2108 0.174 Uiso 1 1 calc R
CT13 C 0.0679(7) 0.3525(4) 0.2574(3) 0.172(15) Uiso 1 1 d R
CT14 C 0.1979(7) 0.3031(4) 0.2956(3) 0.147(13) Uiso 1 1 d R
HT14 H 0.2182 0.2796 0.3199 0.177 Uiso 1 1 calc R
CT15 C 0.0999(7) 0.3107(4) 0.2881(3) 0.23(2) Uiso 1 1 d R
HT15 H 0.0603 0.2887 0.3032 0.281 Uiso 1 1 calc R
CT16 C 0.2604(7) 0.3307(4) 0.2669(4) 0.173(15) Uiso 1 1 d R
HT16 H 0.3252 0.3232 0.2686 0.208 Uiso 1 1 calc R
CT17 C 0.2277(7) 0.3666(4) 0.2379(3) 0.148(13) Uiso 1 1 d R
HT17 H 0.2691 0.3862 0.2195 0.177 Uiso 1 1 calc R
CT31 C -0.0329(7) 0.3741(4) 0.6631(3) 0.188(17) Uiso 1 1 d R
HT31 H -0.0903 0.3990 0.6642 0.226 Uiso 1 1 calc R
CT32 C -0.0002(7) 0.3714(4) 0.7024(3) 0.25(2) Uiso 1 1 d R
HT32 H -0.0363 0.3905 0.7304 0.304 Uiso 1 1 calc R
CT33 C 0.0762(7) 0.3444(4) 0.7031(3) 0.32(3) Uiso 1 1 d R
HT33 H 0.1043 0.3467 0.7297 0.389 Uiso 1 1 calc R
CT34 C 0.1269(7) 0.3084(4) 0.6644(3) 0.23(2) Uiso 1 1 d R
HT34 H 0.1894 0.2903 0.6656 0.279 Uiso 1 1 calc R
CT35 C 0.0846(7) 0.2971(4) 0.6199(3) 0.164(14) Uiso 1 1 d R
CT36 C 0.1167(7) 0.2606(4) 0.5785(3) 0.30(3) Uiso 1 1 d R
HT3A H 0.0686 0.2663 0.5589 0.457 Uiso 1 1 calc R
HT3B H 0.1259 0.2258 0.5918 0.457 Uiso 1 1 calc R
HT3C H 0.1766 0.2657 0.5578 0.457 Uiso 1 1 calc R
CT37 C 0.0012(7) 0.3470(4) 0.6193(3) 0.176(15) Uiso 1 1 d R
HT37 H -0.0235 0.3576 0.5909 0.211 Uiso 1 1 calc R

loop_
_atom_site_aniso_label
_atom_site_aniso_U_11
_atom_site_aniso_U_22
_atom_site_aniso_U_33
_atom_site_aniso_U_23
_atom_site_aniso_U_13
_atom_site_aniso_U_12
Pt11 0.0393(4) 0.0375(4) 0.0349(5) -0.0049(3) -0.0034(3) -0.0163(3)
Pt12 0.0325(4) 0.0356(4) 0.0447(5) -0.0068(4) -0.0093(3) -0.0124(3)
P11 0.029(2) 0.031(3) 0.038(3) -0.005(2) -0.004(2) -0.009(2)
P12 0.045(3) 0.045(3) 0.040(3) -0.011(2) -0.002(2) -0.018(2)
P13 0.040(3) 0.030(3) 0.057(4) -0.008(2) -0.014(2) -0.007(2)
P14 0.041(3) 0.039(3) 0.045(3) -0.013(2) -0.005(2) -0.008(2)
P21 0.050(3) 0.040(3) 0.034(3) -0.010(2) -0.013(2) -0.005(2)
P22 0.034(3) 0.029(3) 0.046(3) -0.001(2) -0.004(2) -0.009(2)
P23 0.039(3) 0.040(3) 0.039(3) -0.012(2) -0.015(2) -0.006(2)
P24 0.048(3) 0.047(3) 0.047(3) -0.016(3) -0.019(3) 0.003(2)
Pt21 0.0345(4) 0.0328(4) 0.0299(4) -0.0005(3) -0.0052(3) -0.0063(3)
Pt22 0.0331(4) 0.0368(4) 0.0323(4) -0.0066(3) -0.0068(3) -0.0067(3)
Pt31 0.0282(3) 0.0338(4) 0.0373(4) -0.0037(3) -0.0081(3) -0.0096(3)
Pt32 0.0350(4) 0.0370(4) 0.0320(4) -0.0014(3) -0.0068(3) -0.0140(3)
P31 0.032(3) 0.036(3) 0.055(3) -0.009(2) -0.009(2) -0.012(2)
P32 0.053(3) 0.042(3) 0.040(3) -0.016(2) -0.003(3) -0.007(2)
P33 0.031(2) 0.032(3) 0.037(3) -0.001(2) -0.009(2) -0.011(2)
P34 0.042(3) 0.035(3) 0.037(3) -0.006(2) -0.004(2) -0.009(2)

loop_
_atom_type_symbol
_atom_type_description
_atom_type_scat_dispersion_real
_atom_type_scat_dispersion_imag
_atom_type_scat_source
C C 0.0033 0.0016 'International Tables Vol C Tables 4.2.6.8 and 6.1.1.4'
H H 0.0000 0.0000 'International Tables Vol C Tables 4.2.6.8 and 6.1.1.4'
N N 0.0061 0.0033 'International Tables Vol C Tables 4.2.6.8 and 6.1.1.4'
O O 0.0106 0.0060 'International Tables Vol C Tables 4.2.6.8 and 6.1.1.4'
P P 0.1023 0.0942 'International Tables Vol C Tables 4.2.6.8 and 6.1.1.4'
Pt Pt -1.7033 8.3905 'International Tables Vol C Tables 4.2.6.8 and 6.1.1.4'

loop_
_geom_angle_atom_site_label_1
_geom_angle_atom_site_label_2
_geom_angle_atom_site_label_3
_geom_angle
CT27 CT22 CT23 123(2)
CT22 CT23 CT24 116.6(16)
CT22 CT23 CT21 121.6(17)
CT24 CT23 CT21 121.7(17)
CT23 CT24 CT25 123.9(17)
CT26 CT25 CT24 115.0(18)
CT25 CT26 CT27 124(2)
CT22 CT27 CT26 117(3)
C46 Pt11 O11 175.1(6)
C46 Pt11 P12 88.3(5)
O11 Pt11 P12 88.7(3)
C46 Pt11 P11 91.4(5)
O11 Pt11 P11 91.7(3)
P12 Pt11 P11 178.86(17)
C26 Pt12 O12 175.1(5)
C26 Pt12 P14 87.1(4)
O12 Pt12 P14 90.0(3)
C26 Pt12 P13 91.4(4)
O12 Pt12 P13 91.6(3)
P14 Pt12 P13 177.33(17)
C52 P11 C48 104.8(8)
C52 P11 C50 106.3(8)
C48 P11 C50 103.7(8)
C52 P11 Pt11 115.1(6)
C48 P11 Pt11 112.2(6)
C50 P11 Pt11 113.8(6)
C58 P12 C56 111.8(10)
C58 P12 C54 99.9(9)
C56 P12 C54 103.8(9)
C58 P12 Pt11 111.4(7)
C56 P12 Pt11 112.1(6)
C54 P12 Pt11 117.2(7)
C28 P13 C30 101.0(10)
C28 P13 C32 104.9(9)
C30 P13 C32 101.1(9)
C28 P13 Pt12 118.1(7)
C30 P13 Pt12 114.7(7)
C32 P13 Pt12 114.8(6)
C36 P14 C34 105.3(10)
C36 P14 C38 105.1(9)
C34 P14 C38 105.6(9)
C36 P14 Pt12 113.8(7)
C34 P14 Pt12 114.3(7)
C38 P14 Pt12 112.1(7)
C128 P21 C132 98.2(14)
C128 P21 C130 109.9(14)
C132 P21 C130 104.6(9)
C128 P21 Pt21 113.0(13)
C132 P21 Pt21 119.2(7)
C130 P21 Pt21 110.8(6)
C138 P22 C136 105.0(8)
C138 P22 C134 103.8(8)
C136 P22 C134 104.1(8)
C138 P22 Pt21 115.0(6)
C136 P22 Pt21 116.7(6)
C134 P22 Pt21 110.9(6)
C158 P23 C154 105.6(10)
C158 P23 C156 102.3(10)
C154 P23 C156 107.8(10)
C158 P23 Pt22 112.9(7)
C154 P23 Pt22 113.5(7)
C156 P23 Pt22 113.8(7)
C150 P24 C152 107.1(11)
C150 P24 C148 104.8(14)
C152 P24 C148 99.4(13)
C150 P24 Pt22 116.6(9)
C152 P24 Pt22 117.6(8)
C148 P24 Pt22 109.2(11)
C126 Pt21 O21 172.0(6)
C126 Pt21 P21 90.8(5)
O21 Pt21 P21 90.3(3)
C126 Pt21 P22 87.9(5)
O21 Pt21 P22 91.6(3)
P21 Pt21 P22 175.48(17)
C146 Pt22 O22 175.5(5)
C146 Pt22 P24 90.7(5)
O22 Pt22 P24 91.2(3)
C146 Pt22 P23 88.0(5)
O22 Pt22 P23 90.4(3)
P24 Pt22 P23 176.73(17)
C246 Pt31 O31 174.8(5)
C246 Pt31 P31 91.1(4)
O31 Pt31 P31 89.8(3)
C246 Pt31 P32 89.4(4)
O31 Pt31 P32 90.0(3)
P31 Pt31 P32 176.25(19)
C226 Pt32 O32 174.7(6)
C226 Pt32 P34 89.1(5)
O32 Pt32 P34 90.6(3)
C226 Pt32 P33 90.5(5)
O32 Pt32 P33 90.1(3)
P34 Pt32 P33 177.02(17)
C258 P31 C256 107.4(10)
C258 P31 C254 100.8(9)
C256 P31 C254 105.0(10)
C258 P31 Pt31 112.3(7)
C256 P31 Pt31 115.3(7)
C254 P31 Pt31 114.7(7)
C250 P32 C248 100.5(10)
C250 P32 C252 101.0(12)
C248 P32 C252 106.6(13)
C250 P32 Pt31 111.8(7)
C248 P32 Pt31 118.5(8)
C252 P32 Pt31 116.0(10)
C236 P33 C234 106.3(8)
C236 P33 C238 105.1(8)
C234 P33 C238 102.5(8)
C236 P33 Pt32 118.3(6)
C234 P33 Pt32 113.0(6)
C238 P33 Pt32 110.4(6)
C230 P34 C228 105.3(10)
C230 P34 C232 105.7(9)
C228 P34 C232 100.3(9)
C230 P34 Pt32 114.0(6)
C228 P34 Pt32 114.4(7)
C232 P34 Pt32 115.7(7)
N12 O11 Pt11 119.8(10)
N13 O12 Pt12 119.3(10)
C17 N11 C18 120.5(13)
O13 N12 O14 122.0(17)
O13 N12 O11 122.1(16)
O14 N12 O11 115.9(15)
O16 N13 O12 120.5(14)
O16 N13 O15 120.1(15)
O12 N13 O15 119.4(14)
C47 C46 C45 117.4(16)
C47 C46 Pt11 121.7(12)
C45 C46 Pt11 121.0(13)
C46 C47 C43 122.7(15)
C42 C43 C47 117.9(15)
C42 C43 C18 120.8(15)
C47 C43 C18 121.2(14)
C43 C42 C44 118.8(16)
C43 C42 C41 118.5(16)
C44 C42 C41 122.7(16)
C45 C44 C42 122.6(17)
C44 C45 C46 120.6(17)
N11 C18 C19 120.7(15)
N11 C18 C43 120.4(14)
C19 C18 C43 118.9(14)
C15 C19 C18 118.3(15)
C15 C19 C40 122.7(16)
C18 C19 C40 118.8(16)
C41 C40 C19 115.3(17)
C40 C41 C42 114.1(16)
N11 C17 C16 122.6(14)
N11 C17 C23 120.8(14)
C16 C17 C23 116.6(15)
C17 C16 C15 118.4(16)
C17 C16 C20 120.4(14)
C15 C16 C20 121.1(15)
C19 C15 C16 119.2(16)
C19 C15 C4 121.5(15)
C16 C15 C4 119.2(15)
C22 C23 C27 120.7(14)
C22 C23 C17 121.1(15)
C27 C23 C17 118.2(15)
C23 C22 C24 117.2(16)
C23 C22 C21 119.1(15)
C24 C22 C21 123.7(17)
C22 C21 C20 113.0(17)
C21 C20 C16 110.6(16)
C23 C27 C26 120.8(15)
C25 C26 C27 116.8(15)
C25 C26 Pt12 120.2(12)
C27 C26 Pt12 122.9(12)
C24 C25 C26 122.0(16)
C25 C24 C22 122.5(17)
C3 C4 C5 119.0(17)
C3 C4 C15 120.2(15)
C5 C4 C15 120.8(15)
C4 C3 C2 123.3(17)
C14 C11 C13 110(2)
C14 C11 C6 109(2)
C13 C11 C6 113(2)
C14 C11 C12 110(2)
C13 C11 C12 102(2)
C6 C11 C12 113(2)
C3 C2 C1 115.9(18)
C3 C2 C7 119.4(17)
C1 C2 C7 124.7(18)
C1 C6 C5 119.3(18)
C1 C6 C11 124.1(18)
C5 C6 C11 116.4(17)
C4 C5 C6 118.4(17)
C6 C1 C2 123.9(19)
C8 C7 C2 113(2)
C8 C7 C10 109.8(19)
C2 C7 C10 109.8(18)
C8 C7 C9 109.0(19)
C2 C7 C9 114.2(18)
C10 C7 C9 100.2(19)
C49 C48 P11 112.7(13)
C53 C52 P11 116.9(12)
C51 C50 P11 113.0(13)
C55 C54 P12 113.7(14)
C57 C56 P12 114.9(14)
C59 C58 P12 114.5(16)
C31 C30 P13 114.3(15)
C33 C32 P13 117.3(14)
C29 C28 P13 116.6(17)
C39 C38 P14 111.7(14)
C35 C34 P14 111.3(15)
C37 C36 P14 112.2(16)
N22 O21 Pt21 121.9(11)
N23 O22 Pt22 119.6(10)
C118 N21 C117 119.2(14)
O23 N22 O24 120.9(19)
O23 N22 O21 120.1(17)
O24 N22 O21 119.1(18)
O25 N23 O22 122.1(16)
O25 N23 O26 119.9(16)
O22 N23 O26 118.0(15)
C127 C126 C125 115.7(15)
C127 C126 Pt21 121.6(11)
C125 C126 Pt21 122.6(12)
C126 C127 C123 124.9(15)
C127 C123 C122 118.1(15)
C127 C123 C117 121.8(14)
C122 C123 C117 120.0(15)
C124 C122 C123 120.7(16)
C124 C122 C121 118.1(17)
C123 C122 C121 121.1(17)
C122 C124 C125 119.4(16)
C124 C125 C126 121.0(16)
N21 C117 C116 123.0(15)
N21 C117 C123 118.8(14)
C116 C117 C123 118.1(14)
C117 C116 C115 116.4(14)
C117 C116 C120 119.1(16)
C115 C116 C120 124.5(16)
C121 C120 C116 123(2)
C120 C121 C122 119(2)
N21 C118 C119 125.8(14)
N21 C118 C143 117.5(14)
C119 C118 C143 116.7(15)
C118 C119 C115 116.5(15)
C118 C119 C140 122.0(14)
C115 C119 C140 121.5(15)
C119 C115 C116 119.1(15)
C119 C115 C104 122.6(15)
C116 C115 C104 118.1(14)
C147 C143 C142 120.7(14)
C147 C143 C118 121.0(15)
C142 C143 C118 118.2(14)
C144 C142 C143 116.0(16)
C144 C142 C141 124.5(17)
C143 C142 C141 119.5(15)
C142 C141 C140 111.7(15)
C141 C140 C119 108.9(14)
C143 C147 C146 122.7(16)
C145 C146 C147 115.4(15)
C145 C146 Pt22 119.2(12)
C147 C146 Pt22 125.2(12)
C146 C145 C144 123.2(16)
C142 C144 C145 121.8(18)
C103 C104 C105 117.8(16)
C103 C104 C115 122.4(16)
C105 C104 C115 119.8(15)
C104 C103 C102 124.5(17)
C103 C102 C101 115.3(16)
C103 C102 C107 121.6(16)
C101 C102 C107 123.0(17)
C106 C101 C102 125(2)
C101 C106 C105 116.1(18)
C101 C106 C111 123.1(19)
C105 C106 C111 120.8(17)
C106 C105 C104 120.7(16)
C109 C107 C102 116.2(17)
C109 C107 C110 107.2(18)
C102 C107 C110 111.4(16)
C109 C107 C108 104.7(16)
C102 C107 C108 108.8(16)
C110 C107 C108 108.0(17)
C112 C111 C113 108(2)
C112 C111 C106 111.3(19)
C113 C111 C106 108(2)
C112 C111 C114 106(2)
C113 C111 C114 116(2)
C106 C111 C114 107(2)
C133 C132 P21 114.3(14)
C131 C130 P21 113.7(14)
C129 C128 P21 126(4)
C137 C136 P22 109.5(13)
C139 C138 P22 115.9(13)
C135 C134 P22 112.8(14)
C159 C158 P23 112.0(13)
C155 C154 P23 112.7(15)
C157 C156 P23 113.9(18)
C153 C152 P24 117.7(17)
C151 C150 P24 113.6(19)
C149 C148 P24 121(2)
N32 O31 Pt31 118.7(9)
N33 O32 Pt32 121.8(11)
C218 N31 C217 117.9(13)
O34 N32 O33 121.3(15)
O34 N32 O31 121.5(15)
O33 N32 O31 117.2(14)
O36 N33 O35 123.0(17)
O36 N33 O32 120.3(17)
O35 N33 O32 116.7(15)
C247 C246 C245 114.6(14)
C247 C246 Pt31 124.6(12)
C245 C246 Pt31 120.8(11)
C243 C247 C246 122.2(15)
C247 C243 C242 120.1(13)
C247 C243 C218 121.1(14)
C242 C243 C218 118.7(13)
C244 C242 C243 117.8(15)
C244 C242 C241 122.5(16)
C243 C242 C241 119.7(14)
C245 C244 C242 121.3(17)
C244 C245 C246 123.8(15)
N31 C218 C219 122.4(13)
N31 C218 C243 117.4(13)
C219 C218 C243 120.2(14)
C215 C219 C218 118.9(15)
C215 C219 C240 122.7(15)
C218 C219 C240 118.5(14)
C241 C240 C219 110.6(14)
C242 C241 C240 113.4(15)
N31 C217 C216 122.7(14)
N31 C217 C223 117.0(13)
C216 C217 C223 120.1(13)
C217 C216 C215 119.0(14)
C217 C216 C220 118.9(15)
C215 C216 C220 122.1(15)
C216 C215 C219 119.1(15)
C216 C215 C204 122.4(14)
C219 C215 C204 118.5(15)
C227 C223 C222 117.9(15)
C227 C223 C217 123.8(13)
C222 C223 C217 118.3(14)
C224 C222 C223 120.7(15)
C224 C222 C221 121.0(15)
C223 C222 C221 118.3(16)
C220 C221 C222 113.1(16)
C221 C220 C216 115.3(16)
C226 C227 C223 123.4(14)
C227 C226 C225 117.7(15)
C227 C226 Pt32 122.1(11)
C225 C226 Pt32 120.2(13)
C224 C225 C226 121.5(17)
C222 C224 C225 118.8(16)
C205 C204 C203 120.0(16)
C205 C204 C215 121.1(14)
C203 C204 C215 118.7(15)
C204 C203 C202 119.9(17)
C204 C205 C206 122.0(16)
C201 C206 C205 118.1(17)
C201 C206 C211 122.6(18)
C205 C206 C211 119.2(16)
C206 C201 C202 120.2(18)
C203 C202 C201 119.6(17)
C203 C202 C207 122.0(17)
C201 C202 C207 118.3(17)
C202 C207 C209 109.1(17)
C202 C207 C208 110.6(18)
C209 C207 C208 103.2(18)
C202 C207 C210 113.6(17)
C209 C207 C210 102.6(18)
C208 C207 C210 116.5(18)
C214 C211 C212 103(2)
C214 C211 C213 110(2)
C212 C211 C213 107(2)
C214 C211 C206 110(2)
C212 C211 C206 113.1(19)
C213 C211 C206 113.2(19)
C257 C256 P31 113.7(15)
C259 C258 P31 113.7(15)
C255 C254 P31 112.0(14)
C251 C250 P32 113.0(16)
C249 C248 P32 112.8(19)
C253 C252 P32 112(3)
C237 C236 P33 117.1(12)
C239 C238 P33 112.9(13)
C235 C234 P33 112.8(13)
C233 C232 P34 115.4(14)
C231 C230 P34 117.1(14)
C229 C228 P34 117.1(15)
CT17 CT12 CT13 127.4
CT12 CT13 CT15 113.1
CT12 CT13 CT11 130.8
CT15 CT13 CT11 113.8
CT16 CT14 CT15 120.2
CT13 CT15 CT14 117.4
CT17 CT16 CT14 118.5
CT12 CT17 CT16 122.7
CT32 CT31 CT37 131.5
CT33 CT32 CT31 119.5
CT32 CT33 CT34 121.9
CT33 CT34 CT35 124.5
CT36 CT35 CT34 135.6
CT36 CT35 CT37 121.2
CT34 CT35 CT37 101.7
CT31 CT37 CT35 116.0

loop_
_geom_bond_atom_site_label_1
_geom_bond_atom_site_label_2
_geom_bond_distance
CT21 CT23 1.480(16)
CT22 CT27 1.391(18)
CT22 CT23 1.392(16)
CT23 CT24 1.404(17)
CT24 CT25 1.421(18)
CT25 CT26 1.399(18)
CT26 CT27 1.407(18)
Pt11 C46 1.983(17)
Pt11 O11 2.159(11)
Pt11 P12 2.299(5)
Pt11 P11 2.307(4)
Pt12 C26 2.020(15)
Pt12 O12 2.149(11)
Pt12 P14 2.292(5)
Pt12 P13 2.303(5)
P11 C52 1.799(17)
P11 C48 1.824(16)
P11 C50 1.848(18)
P12 C58 1.771(19)
P12 C56 1.801(18)
P12 C54 1.898(19)
P13 C28 1.78(2)
P13 C30 1.80(2)
P13 C32 1.808(17)
P14 C36 1.82(2)
P14 C34 1.84(2)
P14 C38 1.845(19)
P21 C128 1.79(4)
P21 C132 1.817(19)
P21 C130 1.834(19)
P21 Pt21 2.301(5)
P22 C138 1.790(17)
P22 C136 1.822(17)
P22 C134 1.836(18)
P22 Pt21 2.307(5)
P23 C158 1.780(19)
P23 C154 1.782(19)
P23 C156 1.86(2)
P23 Pt22 2.296(4)
P24 C150 1.65(2)
P24 C152 1.77(2)
P24 C148 1.80(3)
P24 Pt22 2.292(5)
Pt21 C126 2.001(16)
Pt21 O21 2.135(12)
Pt22 C146 1.971(15)
Pt22 O22 2.146(11)
Pt31 C246 2.019(14)
Pt31 O31 2.151(11)
Pt31 P31 2.293(5)
Pt31 P32 2.296(5)
Pt32 C226 1.995(16)
Pt32 O32 2.162(12)
Pt32 P34 2.296(4)
Pt32 P33 2.313(4)
P31 C258 1.81(2)
P31 C256 1.82(2)
P31 C254 1.83(2)
P32 C250 1.81(2)
P32 C248 1.85(2)
P32 C252 1.94(3)
P33 C236 1.799(16)
P33 C234 1.823(18)
P33 C238 1.829(17)
P34 C230 1.773(19)
P34 C228 1.801(18)
P34 C232 1.818(19)
O11 N12 1.296(17)
O12 N13 1.252(16)
O13 N12 1.210(17)
O14 N12 1.250(17)
O15 N13 1.271(16)
O16 N13 1.233(15)
N11 C17 1.323(19)
N11 C18 1.352(17)
C46 C47 1.36(2)
C46 C45 1.40(2)
C47 C43 1.43(2)
C43 C42 1.38(2)
C43 C18 1.44(2)
C42 C44 1.38(2)
C42 C41 1.51(2)
C44 C45 1.35(2)
C18 C19 1.43(2)
C19 C15 1.40(2)
C19 C40 1.48(2)
C40 C41 1.42(2)
C17 C16 1.40(2)
C17 C23 1.49(2)
C16 C15 1.40(2)
C16 C20 1.53(2)
C15 C4 1.51(2)
C23 C22 1.38(2)
C23 C27 1.40(2)
C22 C24 1.38(2)
C22 C21 1.47(2)
C21 C20 1.48(2)
C27 C26 1.402(19)
C26 C25 1.37(2)
C25 C24 1.35(2)
C4 C3 1.36(2)
C4 C5 1.41(2)
C3 C2 1.39(2)
C11 C14 1.48(4)
C11 C13 1.50(3)
C11 C6 1.51(2)
C11 C12 1.57(3)
C2 C1 1.39(2)
C2 C7 1.51(3)
C6 C1 1.33(2)
C6 C5 1.43(2)
C8 C7 1.47(3)
C7 C10 1.57(3)
C7 C9 1.57(3)
C48 C49 1.49(2)
C52 C53 1.55(2)
C50 C51 1.52(2)
C54 C55 1.54(3)
C56 C57 1.53(3)
C58 C59 1.48(3)
C30 C31 1.49(2)
C32 C33 1.51(2)
C28 C29 1.50(3)
C38 C39 1.46(3)
C34 C35 1.48(2)
C36 C37 1.53(3)
O21 N22 1.245(18)
O22 N23 1.237(16)
O23 N22 1.231(19)
O24 N22 1.237(19)
O25 N23 1.208(16)
O26 N23 1.245(16)
N21 C118 1.303(18)
N21 C117 1.336(18)
C126 C127 1.37(2)
C126 C125 1.43(2)
C127 C123 1.39(2)
C123 C122 1.39(2)
C123 C117 1.45(2)
C122 C124 1.38(2)
C122 C121 1.47(2)
C124 C125 1.42(2)
C117 C116 1.43(2)
C116 C115 1.45(2)
C116 C120 1.47(2)
C120 C121 1.31(3)
C118 C119 1.40(2)
C118 C143 1.51(2)
C119 C115 1.42(2)
C119 C140 1.52(2)
C115 C104 1.48(2)
C143 C147 1.39(2)
C143 C142 1.43(2)
C142 C144 1.38(2)
C142 C141 1.50(2)
C141 C140 1.51(2)
C147 C146 1.41(2)
C146 C145 1.37(2)
C145 C144 1.41(2)
C104 C103 1.37(2)
C104 C105 1.43(2)
C103 C102 1.37(2)
C102 C101 1.41(2)
C102 C107 1.52(2)
C101 C106 1.37(2)
C106 C105 1.42(2)
C106 C111 1.52(3)
C107 C109 1.48(3)
C107 C110 1.53(3)
C107 C108 1.56(3)
C111 C112 1.46(3)
C111 C113 1.50(3)
C111 C114 1.54(3)
C132 C133 1.50(3)
C130 C131 1.54(3)
C128 C129 1.18(5)
C136 C137 1.51(2)
C138 C139 1.52(2)
C134 C135 1.56(3)
C158 C159 1.53(2)
C154 C155 1.52(2)
C156 C157 1.44(3)
C152 C153 1.54(3)
C150 C151 1.39(3)
C148 C149 1.37(3)
O31 N32 1.261(16)
O32 N33 1.277(17)
O33 N32 1.254(15)
O35 N33 1.245(17)
O34 N32 1.222(16)
O36 N33 1.211(17)
N31 C218 1.336(18)
N31 C217 1.361(17)
C246 C247 1.386(18)
C246 C245 1.41(2)
C247 C243 1.384(19)
C243 C242 1.39(2)
C243 C218 1.469(19)
C242 C244 1.37(2)
C242 C241 1.47(2)
C244 C245 1.33(2)
C218 C219 1.40(2)
C219 C215 1.39(2)
C219 C240 1.52(2)
C240 C241 1.49(2)
C217 C216 1.38(2)
C217 C223 1.49(2)
C216 C215 1.38(2)
C216 C220 1.50(2)
C215 C204 1.48(2)
C223 C227 1.40(2)
C223 C222 1.41(2)
C222 C224 1.40(2)
C222 C221 1.52(2)
C221 C220 1.42(2)
C227 C226 1.37(2)
C226 C225 1.41(2)
C225 C224 1.41(2)
C204 C205 1.36(2)
C204 C203 1.37(2)
C203 C202 1.38(2)
C205 C206 1.41(2)
C206 C201 1.36(2)
C206 C211 1.53(3)
C201 C202 1.43(2)
C202 C207 1.51(2)
C207 C209 1.54(3)
C207 C208 1.58(3)
C207 C210 1.64(3)
C211 C214 1.48(3)
C211 C212 1.50(3)
C211 C213 1.52(3)
C256 C257 1.59(3)
C258 C259 1.49(3)
C254 C255 1.56(3)
C250 C251 1.62(3)
C248 C249 1.41(3)
C252 C253 1.27(4)
C236 C237 1.49(2)
C238 C239 1.52(2)
C234 C235 1.52(2)
C232 C233 1.54(2)
C230 C231 1.58(3)
C228 C229 1.38(2)
CT11 CT13 1.6398
CT12 CT17 1.2970
CT12 CT13 1.4192
CT13 CT15 1.4305
CT14 CT16 1.4048
CT14 CT15 1.4885
CT16 CT17 1.3019
CT31 CT32 1.2946
CT31 CT37 1.4007
CT32 CT33 1.1998
CT33 CT34 1.4561
CT34 CT35 1.6004
CT35 CT36 1.4946
CT35 CT37 1.6064

loop_
_geom_torsion_atom_site_label_1
_geom_torsion_atom_site_label_2
_geom_torsion_atom_site_label_3
_geom_torsion_atom_site_label_4
_geom_torsion
CT27 CT22 CT23 CT24 -1(3)
CT27 CT22 CT23 CT21 180(2)
CT22 CT23 CT24 CT25 2(4)
CT21 CT23 CT24 CT25 -179(2)
CT23 CT24 CT25 CT26 0(5)
CT24 CT25 CT26 CT27 -3(5)
CT23 CT22 CT27 CT26 -2(4)
CT25 CT26 CT27 CT22 4(5)
C46 Pt11 P11 C52 26.0(8)
O11 Pt11 P11 C52 -150.2(7)
P12 Pt11 P11 C52 98(9)
C46 Pt11 P11 C48 145.7(8)
O11 Pt11 P11 C48 -30.5(7)
P12 Pt11 P11 C48 -142(9)
C46 Pt11 P11 C50 -97.0(8)
O11 Pt11 P11 C50 86.7(7)
P12 Pt11 P11 C50 -25(9)
C46 Pt11 P12 C58 83.4(9)
O11 Pt11 P12 C58 -100.4(8)
P11 Pt11 P12 C58 11(9)
C46 Pt11 P12 C56 -150.5(9)
O11 Pt11 P12 C56 25.7(8)
P11 Pt11 P12 C56 137(9)
C46 Pt11 P12 C54 -30.7(8)
O11 Pt11 P12 C54 145.5(7)
P11 Pt11 P12 C54 -103(9)
C26 Pt12 P13 C28 28.9(9)
O12 Pt12 P13 C28 -147.3(8)
P14 Pt12 P13 C28 84(4)
C26 Pt12 P13 C30 -90.1(9)
O12 Pt12 P13 C30 93.8(8)
P14 Pt12 P13 C30 -35(4)
C26 Pt12 P13 C32 153.5(8)
O12 Pt12 P13 C32 -22.6(8)
P14 Pt12 P13 C32 -151(4)
C26 Pt12 P14 C36 -161.5(9)
O12 Pt12 P14 C36 14.5(8)
P13 Pt12 P14 C36 143(4)
C26 Pt12 P14 C34 -40.6(8)
O12 Pt12 P14 C34 135.4(8)
P13 Pt12 P14 C34 -96(4)
C26 Pt12 P14 C38 79.5(8)
O12 Pt12 P14 C38 -104.5(8)
P13 Pt12 P14 C38 24(4)
C128 P21 Pt21 C126 -87.1(14)
C132 P21 Pt21 C126 27.5(8)
C130 P21 Pt21 C126 148.9(9)
C128 P21 Pt21 O21 100.8(14)
C132 P21 Pt21 O21 -144.5(8)
C130 P21 Pt21 O21 -23.1(8)
C128 P21 Pt21 P22 -14(3)
C132 P21 Pt21 P22 101(2)
C130 P21 Pt21 P22 -138(2)
C138 P22 Pt21 C126 -43.2(8)
C136 P22 Pt21 C126 -166.8(8)
C134 P22 Pt21 C126 74.2(8)
C138 P22 Pt21 O21 128.8(7)
C136 P22 Pt21 O21 5.2(8)
C134 P22 Pt21 O21 -113.8(7)
C138 P22 Pt21 P21 -116(2)
C136 P22 Pt21 P21 120(2)
C134 P22 Pt21 P21 1(2)
C150 P24 Pt22 C146 -172.3(11)
C152 P24 Pt22 C146 -43.1(10)
C148 P24 Pt22 C146 69.1(13)
C150 P24 Pt22 O22 3.6(10)
C152 P24 Pt22 O22 132.8(9)
C148 P24 Pt22 O22 -115.0(12)
C150 P24 Pt22 P23 121(3)
C152 P24 Pt22 P23 -110(3)
C148 P24 Pt22 P23 3(4)
C158 P23 Pt22 C146 -72.0(9)
C154 P23 Pt22 C146 167.8(9)
C156 P23 Pt22 C146 44.0(9)
C158 P23 Pt22 O22 112.1(8)
C154 P23 Pt22 O22 -8.0(8)
C156 P23 Pt22 O22 -131.8(8)
C158 P23 Pt22 P24 -6(4)
C154 P23 Pt22 P24 -126(3)
C156 P23 Pt22 P24 111(3)
C246 Pt31 P31 C258 144.1(9)
O31 Pt31 P31 C258 -30.8(8)
P32 Pt31 P31 C258 -118(3)
C246 Pt31 P31 C256 20.6(9)
O31 Pt31 P31 C256 -154.3(8)
P32 Pt31 P31 C256 118(3)
C246 Pt31 P31 C254 -101.6(8)
O31 Pt31 P31 C254 83.5(8)
P32 Pt31 P31 C254 -4(3)
C246 Pt31 P32 C250 79.3(9)
O31 Pt31 P32 C250 -105.9(8)
P31 Pt31 P32 C250 -18(3)
C246 Pt31 P32 C248 -36.8(9)
O31 Pt31 P32 C248 138.0(9)
P31 Pt31 P32 C248 -134(3)
C246 Pt31 P32 C252 -165.7(12)
O31 Pt31 P32 C252 9.2(12)
P31 Pt31 P32 C252 97(3)
C226 Pt32 P33 C236 23.4(8)
O32 Pt32 P33 C236 -151.3(7)
P34 Pt32 P33 C236 105(3)
C226 Pt32 P33 C234 -101.6(8)
O32 Pt32 P33 C234 83.7(7)
P34 Pt32 P33 C234 -20(3)
C226 Pt32 P33 C238 144.4(8)
O32 Pt32 P33 C238 -30.3(7)
P34 Pt32 P33 C238 -134(3)
C226 Pt32 P34 C230 -163.9(9)
O32 Pt32 P34 C230 10.8(8)
P33 Pt32 P34 C230 115(3)
C226 Pt32 P34 C228 74.9(9)
O32 Pt32 P34 C228 -110.5(8)
P33 Pt32 P34 C228 -7(4)
C226 Pt32 P34 C232 -41.1(8)
O32 Pt32 P34 C232 133.6(7)
P33 Pt32 P34 C232 -122(3)
C46 Pt11 O11 N12 157(6)
P12 Pt11 O11 N12 105.3(11)
P11 Pt11 O11 N12 -73.6(11)
C26 Pt12 O12 N13 153(6)
P14 Pt12 O12 N13 98.7(11)
P13 Pt12 O12 N13 -79.2(11)
Pt11 O11 N12 O13 1(2)
Pt11 O11 N12 O14 -178.0(10)
Pt12 O12 N13 O16 -171.9(10)
Pt12 O12 N13 O15 9.6(18)
O11 Pt11 C46 C47 50(7)
P12 Pt11 C46 C47 101.6(14)
P11 Pt11 C46 C47 -79.5(14)
O11 Pt11 C46 C45 -130(6)
P12 Pt11 C46 C45 -78.4(14)
P11 Pt11 C46 C45 100.5(14)
C45 C46 C47 C43 3(2)
Pt11 C46 C47 C43 -177.4(11)
C46 C47 C43 C42 -1(2)
C46 C47 C43 C18 -177.1(15)
C47 C43 C42 C44 -1(2)
C18 C43 C42 C44 175.4(15)
C47 C43 C42 C41 176.1(15)
C18 C43 C42 C41 -7(2)
C43 C42 C44 C45 1(3)
C41 C42 C44 C45 -176.3(17)
C42 C44 C45 C46 1(3)
C47 C46 C45 C44 -3(3)
Pt11 C46 C45 C44 177.1(13)
C17 N11 C18 C19 -1(2)
C17 N11 C18 C43 178.0(14)
C42 C43 C18 N11 172.2(15)
C47 C43 C18 N11 -11(2)
C42 C43 C18 C19 -9(2)
C47 C43 C18 C19 167.4(14)
N11 C18 C19 C15 3(2)
C43 C18 C19 C15 -175.4(15)
N11 C18 C19 C40 177.6(15)
C43 C18 C19 C40 -1(2)
C15 C19 C40 C41 -157.8(18)
C18 C19 C40 C41 28(2)
C19 C40 C41 C42 -43(2)
C43 C42 C41 C40 34(2)
C44 C42 C41 C40 -148.8(18)
C18 N11 C17 C16 0(2)
C18 N11 C17 C23 179.4(14)
N11 C17 C16 C15 -3(2)
C23 C17 C16 C15 178.4(14)
N11 C17 C16 C20 -179.9(15)
C23 C17 C16 C20 1(2)
C18 C19 C15 C16 -5(2)
C40 C19 C15 C16 -179.6(16)
C18 C19 C15 C4 174.4(14)
C40 C19 C15 C4 0(3)
C17 C16 C15 C19 5(2)
C20 C16 C15 C19 -177.6(16)
C17 C16 C15 C4 -174.7(14)
C20 C16 C15 C4 3(2)
N11 C17 C23 C22 -163.5(15)
C16 C17 C23 C22 16(2)
N11 C17 C23 C27 17(2)
C16 C17 C23 C27 -163.6(14)
C27 C23 C22 C24 1(2)
C17 C23 C22 C24 -178.5(15)
C27 C23 C22 C21 -178.0(15)
C17 C23 C22 C21 3(2)
C23 C22 C21 C20 -37(2)
C24 C22 C21 C20 144.4(18)
C22 C21 C20 C16 50(2)
C17 C16 C20 C21 -33(2)
C15 C16 C20 C21 149.3(17)
C22 C23 C27 C26 0(2)
C17 C23 C27 C26 179.0(14)
C23 C27 C26 C25 1(2)
C23 C27 C26 Pt12 177.4(11)
O12 Pt12 C26 C25 41(7)
P14 Pt12 C26 C25 96.2(13)
P13 Pt12 C26 C25 -85.9(13)
O12 Pt12 C26 C27 -135(6)
P14 Pt12 C26 C27 -80.1(13)
P13 Pt12 C26 C27 97.7(13)
C27 C26 C25 C24 -2(2)
Pt12 C26 C25 C24 -178.8(12)
C26 C25 C24 C22 3(3)
C23 C22 C24 C25 -2(3)
C21 C22 C24 C25 176.5(17)
C19 C15 C4 C3 -107(2)
C16 C15 C4 C3 73(2)
C19 C15 C4 C5 74(2)
C16 C15 C4 C5 -106.3(19)
C5 C4 C3 C2 0(3)
C15 C4 C3 C2 -178.8(16)
C4 C3 C2 C1 -1(3)
C4 C3 C2 C7 178.2(18)
C14 C11 C6 C1 -122(3)
C13 C11 C6 C1 116(3)
C12 C11 C6 C1 0(3)
C14 C11 C6 C5 64(3)
C13 C11 C6 C5 -58(3)
C12 C11 C6 C5 -174(2)
C3 C4 C5 C6 -2(3)
C15 C4 C5 C6 177.6(15)
C1 C6 C5 C4 3(3)
C11 C6 C5 C4 177.6(16)
C5 C6 C1 C2 -4(3)
C11 C6 C1 C2 -177.7(18)
C3 C2 C1 C6 3(3)
C7 C2 C1 C6 -176.2(19)
C3 C2 C7 C8 61(3)
C1 C2 C7 C8 -120(2)
C3 C2 C7 C10 -62(2)
C1 C2 C7 C10 117(2)
C3 C2 C7 C9 -173.3(18)
C1 C2 C7 C9 5(3)
C52 P11 C48 C49 59.9(16)
C50 P11 C48 C49 171.1(14)
Pt11 P11 C48 C49 -65.7(15)
C48 P11 C52 C53 56.1(15)
C50 P11 C52 C53 -53.3(15)
Pt11 P11 C52 C53 179.8(11)
C52 P11 C50 C51 -62.3(15)
C48 P11 C50 C51 -172.4(14)
Pt11 P11 C50 C51 65.4(15)
C58 P12 C54 C55 171.6(16)
C56 P12 C54 C55 56.1(17)
Pt11 P12 C54 C55 -68.1(16)
C58 P12 C56 C57 -51.3(18)
C54 P12 C56 C57 55.6(17)
Pt11 P12 C56 C57 -177.1(13)
C56 P12 C58 C59 -72.3(19)
C54 P12 C58 C59 178.4(17)
Pt11 P12 C58 C59 53.9(19)
C28 P13 C30 C31 -59.7(18)
C32 P13 C30 C31 -167.5(16)
Pt12 P13 C30 C31 68.4(17)
C28 P13 C32 C33 82.2(17)
C30 P13 C32 C33 -173.1(16)
Pt12 P13 C32 C33 -49.1(17)
C30 P13 C28 C29 -164.5(19)
C32 P13 C28 C29 -60(2)
Pt12 P13 C28 C29 70(2)
C36 P14 C38 C39 -76.4(17)
C34 P14 C38 C39 172.6(16)
Pt12 P14 C38 C39 47.6(17)
C36 P14 C34 C35 -52.0(17)
C38 P14 C34 C35 58.8(17)
Pt12 P14 C34 C35 -177.6(12)
C34 P14 C36 C37 -59.5(17)
C38 P14 C36 C37 -170.7(15)
Pt12 P14 C36 C37 66.3(17)
C126 Pt21 O21 N22 173(4)
P21 Pt21 O21 N22 -89.3(13)
P22 Pt21 O21 N22 86.6(13)
C146 Pt22 O22 N23 -159(7)
P24 Pt22 O22 N23 87.0(11)
P23 Pt22 O22 N23 -90.1(11)
Pt21 O21 N22 O23 -177.4(12)
Pt21 O21 N22 O24 2(2)
Pt22 O22 N23 O25 -9(2)
Pt22 O22 N23 O26 170.4(10)
O21 Pt21 C126 C127 -1(5)
P21 Pt21 C126 C127 -98.2(13)
P22 Pt21 C126 C127 86.1(13)
O21 Pt21 C126 C125 -179(100)
P21 Pt21 C126 C125 83.5(13)
P22 Pt21 C126 C125 -92.2(13)
C125 C126 C127 C123 1(2)
Pt21 C126 C127 C123 -177.5(12)
C126 C127 C123 C122 -1(2)
C126 C127 C123 C117 176.9(15)
C127 C123 C122 C124 0(2)
C117 C123 C122 C124 -177.3(15)
C127 C123 C122 C121 179.6(16)
C117 C123 C122 C121 2(3)
C123 C122 C124 C125 0(3)
C121 C122 C124 C125 -179.6(16)
C122 C124 C125 C126 0(2)
C127 C126 C125 C124 -1(2)
Pt21 C126 C125 C124 177.6(12)
C118 N21 C117 C116 2(2)
C118 N21 C117 C123 -178.7(14)
C127 C123 C117 N21 1(2)
C122 C123 C117 N21 178.1(15)
C127 C123 C117 C116 -179.6(14)
C122 C123 C117 C116 -2(2)
N21 C117 C116 C115 -1(2)
C123 C117 C116 C115 179.4(14)
N21 C117 C116 C120 179.5(16)
C123 C117 C116 C120 0(2)
C117 C116 C120 C121 3(3)
C115 C116 C120 C121 -177(2)
C116 C120 C121 C122 -3(4)
C124 C122 C121 C120 -180(2)
C123 C122 C121 C120 1(3)
C117 N21 C118 C119 -2(2)
C117 N21 C118 C143 178.6(13)
N21 C118 C119 C115 1(2)
C143 C118 C119 C115 -179.3(14)
N21 C118 C119 C140 -179.8(15)
C143 C118 C119 C140 0(2)
C118 C119 C115 C116 0(2)
C140 C119 C115 C116 -179.3(14)
C118 C119 C115 C104 -176.7(15)
C140 C119 C115 C104 4(2)
C117 C116 C115 C119 0(2)
C120 C116 C115 C119 179.8(17)
C117 C116 C115 C104 176.8(14)
C120 C116 C115 C104 -4(3)
N21 C118 C143 C147 -17(2)
C119 C118 C143 C147 162.8(15)
N21 C118 C143 C142 158.5(15)
C119 C118 C143 C142 -21(2)
C147 C143 C142 C144 -1(2)
C118 C143 C142 C144 -177.0(15)
C147 C143 C142 C141 178.6(15)
C118 C143 C142 C141 3(2)
C144 C142 C141 C140 -144.6(18)
C143 C142 C141 C140 36(2)
C142 C141 C140 C119 -53.2(19)
C118 C119 C140 C141 37(2)
C115 C119 C140 C141 -143.4(16)
C142 C143 C147 C146 2(2)
C118 C143 C147 C146 177.8(14)
C143 C147 C146 C145 -3(2)
C143 C147 C146 Pt22 -179.0(12)
O22 Pt22 C146 C145 -30(8)
P24 Pt22 C146 C145 84.6(13)
P23 Pt22 C146 C145 -98.4(13)
O22 Pt22 C146 C147 146(6)
P24 Pt22 C146 C147 -99.8(13)
P23 Pt22 C146 C147 77.2(13)
C147 C146 C145 C144 4(2)
Pt22 C146 C145 C144 179.9(13)
C143 C142 C144 C145 2(3)
C141 C142 C144 C145 -177.9(16)
C146 C145 C144 C142 -3(3)
C119 C115 C104 C103 116.9(19)
C116 C115 C104 C103 -60(2)
C119 C115 C104 C105 -64(2)
C116 C115 C104 C105 119.9(17)
C105 C104 C103 C102 -2(3)
C115 C104 C103 C102 177.6(16)
C104 C103 C102 C101 3(3)
C104 C103 C102 C107 -179.6(17)
C103 C102 C101 C106 -2(3)
C107 C102 C101 C106 -179.1(18)
C102 C101 C106 C105 0(3)
C102 C101 C106 C111 177.5(19)
C101 C106 C105 C104 2(3)
C111 C106 C105 C104 -176.0(17)
C103 C104 C105 C106 -1(3)
C115 C104 C105 C106 179.6(16)
C103 C102 C107 C109 177.1(17)
C101 C102 C107 C109 -6(3)
C103 C102 C107 C110 -60(2)
C101 C102 C107 C110 117(2)
C103 C102 C107 C108 59(2)
C101 C102 C107 C108 -123.9(19)
C101 C106 C111 C112 4(3)
C105 C106 C111 C112 -177.7(19)
C101 C106 C111 C113 123(2)
C105 C106 C111 C113 -59(3)
C101 C106 C111 C114 -111(2)
C105 C106 C111 C114 67(3)
C128 P21 C132 C133 -170(2)
C130 P21 C132 C133 -56.9(18)
Pt21 P21 C132 C133 67.6(17)
C128 P21 C130 C131 53(2)
C132 P21 C130 C131 -51.7(18)
Pt21 P21 C130 C131 178.6(14)
C132 P21 C128 C129 -157(5)
C130 P21 C128 C129 94(5)
Pt21 P21 C128 C129 -31(5)
C138 P22 C136 C137 -58.1(15)
C134 P22 C136 C137 -166.9(13)
Pt21 P22 C136 C137 70.5(14)
C136 P22 C138 C139 -47.1(15)
C134 P22 C138 C139 62.0(15)
Pt21 P22 C138 C139 -176.7(11)
C138 P22 C134 C135 -173.2(14)
C136 P22 C134 C135 -63.5(16)
Pt21 P22 C134 C135 62.8(15)
C154 P23 C158 C159 73.1(16)
C156 P23 C158 C159 -174.2(15)
Pt22 P23 C158 C159 -51.5(16)
C158 P23 C154 C155 172.7(15)
C156 P23 C154 C155 63.9(17)
Pt22 P23 C154 C155 -63.1(16)
C158 P23 C156 C157 -59(2)
C154 P23 C156 C157 52(2)
Pt22 P23 C156 C157 178.6(16)
C150 P24 C152 C153 -44(2)
C148 P24 C152 C153 65(2)
Pt22 P24 C152 C153 -177.8(14)
C152 P24 C150 C151 -63(2)
C148 P24 C150 C151 -168(2)
Pt22 P24 C150 C151 71(2)
C150 P24 C148 C149 -75(3)
C152 P24 C148 C149 175(3)
Pt22 P24 C148 C149 51(3)
C246 Pt31 O31 N32 175(5)
P31 Pt31 O31 N32 -84.0(11)
P32 Pt31 O31 N32 92.2(11)
C226 Pt32 O32 N33 -178(51)
P34 Pt32 O32 N33 95.0(12)
P33 Pt32 O32 N33 -82.1(12)
Pt31 O31 N32 O34 10.3(19)
Pt31 O31 N32 O33 -171.1(10)
Pt32 O32 N33 O36 0(2)
Pt32 O32 N33 O35 179.4(10)
O31 Pt31 C246 C247 -168(5)
P31 Pt31 C246 C247 91.3(13)
P32 Pt31 C246 C247 -85.0(13)
O31 Pt31 C246 C245 13(7)
P31 Pt31 C246 C245 -87.9(12)
P32 Pt31 C246 C245 95.8(12)
C245 C246 C247 C243 2(2)
Pt31 C246 C247 C243 -176.7(11)
C246 C247 C243 C242 -1(2)
C246 C247 C243 C218 178.7(14)
C247 C243 C242 C244 -2(2)
C218 C243 C242 C244 178.6(14)
C247 C243 C242 C241 -179.0(14)
C218 C243 C242 C241 1(2)
C243 C242 C244 C245 3(2)
C241 C242 C244 C245 179.7(15)
C242 C244 C245 C246 -1(3)
C247 C246 C245 C244 -2(2)
Pt31 C246 C245 C244 177.5(12)
C217 N31 C218 C219 0(2)
C217 N31 C218 C243 178.4(13)
C247 C243 C218 N31 17(2)
C242 C243 C218 N31 -163.0(14)
C247 C243 C218 C219 -163.8(14)
C242 C243 C218 C219 16(2)
N31 C218 C219 C215 0(2)
C243 C218 C219 C215 -178.7(14)
N31 C218 C219 C240 -179.3(14)
C243 C218 C219 C240 2(2)
C215 C219 C240 C241 146.5(16)
C218 C219 C240 C241 -34(2)
C244 C242 C241 C240 147.9(16)
C243 C242 C241 C240 -35(2)
C219 C240 C241 C242 49.7(19)
C218 N31 C217 C216 0(2)
C218 N31 C217 C223 176.3(12)
N31 C217 C216 C215 0(2)
C223 C217 C216 C215 -175.9(14)
N31 C217 C216 C220 178.2(14)
C223 C217 C216 C220 2(2)
C217 C216 C215 C219 0(2)
C220 C216 C215 C219 -178.5(15)
C217 C216 C215 C204 177.7(14)
C220 C216 C215 C204 -1(2)
C218 C219 C215 C216 0(2)
C240 C219 C215 C216 179.4(15)
C218 C219 C215 C204 -177.7(14)
C240 C219 C215 C204 1(2)
N31 C217 C223 C227 -11(2)
C216 C217 C223 C227 165.4(14)
N31 C217 C223 C222 170.7(14)
C216 C217 C223 C222 -13(2)
C227 C223 C222 C224 -3(2)
C217 C223 C222 C224 175.8(15)
C227 C223 C222 C221 175.1(15)
C217 C223 C222 C221 -6(2)
C224 C222 C221 C220 -145.9(18)
C223 C222 C221 C220 36(2)
C222 C221 C220 C216 -46(2)
C217 C216 C220 C221 29(2)
C215 C216 C220 C221 -153.1(17)
C222 C223 C227 C226 3(2)
C217 C223 C227 C226 -176.2(14)
C223 C227 C226 C225 1(2)
C223 C227 C226 Pt32 -177.7(11)
O32 Pt32 C226 C227 16(7)
P34 Pt32 C226 C227 103.3(13)
P33 Pt32 C226 C227 -79.7(13)
O32 Pt32 C226 C225 -162(5)
P34 Pt32 C226 C225 -75.0(13)
P33 Pt32 C226 C225 102.0(13)
C227 C226 C225 C224 -4(2)
Pt32 C226 C225 C224 174.8(12)
C223 C222 C224 C225 0(2)
C221 C222 C224 C225 -177.7(16)
C226 C225 C224 C222 3(2)
C216 C215 C204 C205 -101.7(19)
C219 C215 C204 C205 76(2)
C216 C215 C204 C203 73(2)
C219 C215 C204 C203 -108.7(18)
C205 C204 C203 C202 -5(3)
C215 C204 C203 C202 179.7(16)
C203 C204 C205 C206 3(3)
C215 C204 C205 C206 177.6(15)
C204 C205 C206 C201 0(3)
C204 C205 C206 C211 176.6(17)
C205 C206 C201 C202 0(3)
C211 C206 C201 C202 -176.4(18)
C204 C203 C202 C201 5(3)
C204 C203 C202 C207 -179.4(16)
C206 C201 C202 C203 -3(3)
C206 C201 C202 C207 -178.3(17)
C203 C202 C207 C209 115(2)
C201 C202 C207 C209 -69(2)
C203 C202 C207 C208 -132(2)
C201 C202 C207 C208 44(2)
C203 C202 C207 C210 1(3)
C201 C202 C207 C210 176.9(17)
C201 C206 C211 C214 -121(2)
C205 C206 C211 C214 63(2)
C201 C206 C211 C212 -6(3)
C205 C206 C211 C212 177.2(19)
C201 C206 C211 C213 116(2)
C205 C206 C211 C213 -60(3)
C258 P31 C256 C257 53.3(18)
C254 P31 C256 C257 -53.4(17)
Pt31 P31 C256 C257 179.3(13)
C256 P31 C258 C259 66.7(18)
C254 P31 C258 C259 176.4(17)
Pt31 P31 C258 C259 -61.1(18)
C258 P31 C254 C255 -168.1(16)
C256 P31 C254 C255 -56.6(17)
Pt31 P31 C254 C255 71.0(16)
C248 P32 C250 C251 -179.6(18)
C252 P32 C250 C251 -70(2)
Pt31 P32 C250 C251 53.8(19)
C250 P32 C248 C249 171(2)
C252 P32 C248 C249 66(2)
Pt31 P32 C248 C249 -67(2)
C250 P32 C252 C253 -174(3)
C248 P32 C252 C253 -70(3)
Pt31 P32 C252 C253 65(3)
C234 P33 C236 C237 -48.4(15)
C238 P33 C236 C237 59.7(15)
Pt32 P33 C236 C237 -176.7(10)
C236 P33 C238 C239 68.0(15)
C234 P33 C238 C239 178.8(14)
Pt32 P33 C238 C239 -60.6(15)
C236 P33 C234 C235 -59.8(16)
C238 P33 C234 C235 -169.8(14)
Pt32 P33 C234 C235 71.5(15)
C230 P34 C232 C233 64.6(17)
C228 P34 C232 C233 173.8(16)
Pt32 P34 C232 C233 -62.5(16)
C228 P34 C230 C231 -58.0(18)
C232 P34 C230 C231 47.6(18)
Pt32 P34 C230 C231 175.8(13)
C230 P34 C228 C229 -71.8(17)
C232 P34 C228 C229 178.7(16)
Pt32 P34 C228 C229 54.1(17)
CT17 CT12 CT13 CT15 -3.5
CT17 CT12 CT13 CT11 -164.8
CT12 CT13 CT15 CT14 7.9
CT11 CT13 CT15 CT14 172.5
CT16 CT14 CT15 CT13 -10.5
CT15 CT14 CT16 CT17 7.6
CT13 CT12 CT17 CT16 0.6
CT14 CT16 CT17 CT12 -2.6
CT37 CT31 CT32 CT33 6.7
CT31 CT32 CT33 CT34 -10.3
CT32 CT33 CT34 CT35 -5.4
CT33 CT34 CT35 CT36 -174.5
CT33 CT34 CT35 CT37 20.4
CT32 CT31 CT37 CT35 12.6
CT36 CT35 CT37 CT31 170.4
CT34 CT35 CT37 CT31 -21.8
